data_7004289
loop_
_publ_author_name
'Chase, Preston A.'
'Lutz, Martin'
'Spek, Anthony L.'
'Gossage, Robert A.'
'van Koten, Gerard'

_publ_section_title
;
 Solid-state and solution structures of hetero-aggregates formed
 between nBuLi and NCN pincer aryl lithium
;
_journal_issue 42
_journal_name_full 'Dalton Transactions'
_journal_page_first 5783
_journal_page_last 5790
_journal_paper_doi 10.1039/b805092a
_journal_year 2008
_chemical_formula_moiety 'C24 H38 Li2 N4'
_chemical_formula_sum 'C24 H38 Li2 N4'
_chemical_formula_weight 396.46
_chemical_name_systematic
;
?
;
_space_group_IT_number 13
_symmetry_cell_setting monoclinic
_symmetry_space_group_name_Hall '-P 2yc'
_symmetry_space_group_name_H-M 'P 1 2/c 1'
_atom_sites_solution_hydrogens geom
_atom_sites_solution_primary direct
_atom_sites_solution_secondary difmap
_audit_creation_method SHELXL-97
_cell_angle_alpha 90.00
_cell_angle_beta 102.196(3)
_cell_angle_gamma 90.00
_cell_formula_units_Z 12
_cell_length_a 41.945(2)
_cell_length_b 10.4363(4)
_cell_length_c 17.8074(5)
_cell_measurement_reflns_used 19344
_cell_measurement_temperature 150(2)
_cell_measurement_theta_max 21.00
_cell_measurement_theta_min 1.99
_cell_volume 7619.3(5)
_computing_cell_refinement Peakref
_computing_data_collection 'Nonius COLLECT'
_computing_data_reduction 'Pixel15, Sadabs'
_computing_structure_refinement 'SHELXL-97 (Sheldrick, 1997)'
_computing_structure_solution SHELXD
_diffrn_ambient_temperature 150(2)
_diffrn_measured_fraction_theta_full 0.998
_diffrn_measured_fraction_theta_max 0.998
_diffrn_measurement_device_type 'Nonius KappaCCD'
_diffrn_measurement_method '\f and \w scans'
_diffrn_radiation_monochromator graphite
_diffrn_radiation_source 'rotating anode'
_diffrn_radiation_type MoK\a
_diffrn_radiation_wavelength 0.71073
_diffrn_reflns_av_R_equivalents 0.0651
_diffrn_reflns_av_sigmaI/netI 0.0508
_diffrn_reflns_limit_h_max 42
_diffrn_reflns_limit_h_min -42
_diffrn_reflns_limit_k_max 10
_diffrn_reflns_limit_k_min -9
_diffrn_reflns_limit_l_max 17
_diffrn_reflns_limit_l_min -17
_diffrn_reflns_number 42242
_diffrn_reflns_theta_full 21.01
_diffrn_reflns_theta_max 21.01
_diffrn_reflns_theta_min 1.69
_exptl_absorpt_coefficient_mu 0.060
_exptl_absorpt_correction_T_max 1.00
_exptl_absorpt_correction_T_min 0.44
_exptl_absorpt_correction_type multi-scan
_exptl_crystal_colour colourless
_exptl_crystal_density_diffrn 1.037
_exptl_crystal_density_method 'not measured'
_exptl_crystal_description plate
_exptl_crystal_F_000 2592
_exptl_crystal_size_max 0.60
_exptl_crystal_size_mid 0.51
_exptl_crystal_size_min 0.06
_refine_diff_density_max 0.317
_refine_diff_density_min -0.223
_refine_diff_density_rms 0.058
_refine_ls_extinction_method none
_refine_ls_goodness_of_fit_ref 1.107
_refine_ls_hydrogen_treatment constr
_refine_ls_matrix_type full
_refine_ls_number_parameters 838
_refine_ls_number_reflns 8191
_refine_ls_number_restraints 1176
_refine_ls_restrained_S_all 1.057
_refine_ls_R_factor_all 0.0878
_refine_ls_R_factor_gt 0.0706
_refine_ls_shift/su_max 0.001
_refine_ls_shift/su_mean 0.000
_refine_ls_structure_factor_coef Fsqd
_refine_ls_weighting_details 'calc w=1/[\s^2^(Fo^2^)+(0.0960P)^2^+5.5250P] where P=(Fo^2^+2Fc^2^)/3'
_refine_ls_weighting_scheme calc
_refine_ls_wR_factor_gt 0.1681
_refine_ls_wR_factor_ref 0.1823
_reflns_number_gt 6888
_reflns_number_total 8191
_reflns_threshold_expression I>2\s(I)
_cod_data_source_file b805092a.txt
_cod_data_source_block s3709a
_cod_original_cell_volume 7619.4(5)
_cod_original_sg_symbol_H-M 'P 2/c'
_cod_database_code 7004289

loop_
_symmetry_equiv_pos_as_xyz
'x, y, z'
'-x, y, -z+1/2'
'-x, -y, -z'
'x, -y, z-1/2'

loop_
_atom_site_label
_atom_site_type_symbol
_atom_site_fract_x
_atom_site_fract_y
_atom_site_fract_z
_atom_site_U_iso_or_equiv
_atom_site_adp_type
_atom_site_occupancy
_atom_site_symmetry_multiplicity
_atom_site_calc_flag
_atom_site_refinement_flags
_atom_site_disorder_assembly
_atom_site_disorder_group
N11 N 0.30540(11) 0.6854(4) 0.3967(2) 0.0510(13) Uani 1 1 d DU . .
N12 N 0.35322(8) 0.9449(4) 0.1676(2) 0.0399(11) Uani 1 1 d DU . .
N13 N 0.30107(9) 1.1118(4) 0.2729(2) 0.0458(12) Uani 1 1 d DU . .
N14 N 0.39144(10) 0.7460(4) 0.42536(19) 0.0466(12) Uani 1 1 d DU . .
C11 C 0.31869(10) 0.7530(4) 0.2441(3) 0.0378(13) Uani 1 1 d DU . .
C12 C 0.29229(10) 0.6776(4) 0.2542(2) 0.0421(14) Uani 1 1 d DU . .
C13 C 0.27809(12) 0.5862(5) 0.2006(3) 0.0613(18) Uani 1 1 d DU . .
H13 H 0.2603 0.5368 0.2097 0.074 Uiso 1 1 calc R . .
C14 C 0.28958(13) 0.5662(5) 0.1339(3) 0.0608(17) Uani 1 1 d DU . .
H14 H 0.2797 0.5045 0.0971 0.073 Uiso 1 1 calc R . .
C15 C 0.31570(12) 0.6383(5) 0.1226(3) 0.0481(15) Uani 1 1 d DU . .
H15 H 0.3242 0.6252 0.0777 0.058 Uiso 1 1 calc R . .
C16 C 0.32975(10) 0.7298(4) 0.1760(2) 0.0388(14) Uani 1 1 d DU . .
C17 C 0.27937(12) 0.7006(6) 0.3264(3) 0.0534(16) Uani 1 1 d DU . .
H17A H 0.2703 0.7883 0.3251 0.064 Uiso 1 1 calc R . .
H17B H 0.2615 0.6393 0.3281 0.064 Uiso 1 1 calc R . .
C18 C 0.31402(16) 0.5494(4) 0.4077(4) 0.0696(19) Uani 1 1 d DU . .
H18A H 0.2948 0.5004 0.4136 0.104 Uiso 1 1 calc R . .
H18B H 0.3313 0.5394 0.4539 0.104 Uiso 1 1 calc R . .
H18C H 0.3218 0.5176 0.3629 0.104 Uiso 1 1 calc R . .
C19 C 0.29422(17) 0.7338(6) 0.4641(3) 0.074(2) Uani 1 1 d DU . .
H19A H 0.2919 0.8271 0.4605 0.111 Uiso 1 1 calc R . .
H19B H 0.3102 0.7113 0.5108 0.111 Uiso 1 1 calc R . .
H19C H 0.2731 0.6951 0.4659 0.111 Uiso 1 1 calc R . .
C110 C 0.35896(12) 0.8047(4) 0.1637(3) 0.0410(14) Uani 1 1 d DU . .
H11A H 0.3783 0.7806 0.2035 0.049 Uiso 1 1 calc R . .
H11B H 0.3635 0.7829 0.1129 0.049 Uiso 1 1 calc R . .
C111 C 0.32999(12) 0.9872(6) 0.0985(2) 0.0535(16) Uani 1 1 d DU . .
H11C H 0.3262 1.0795 0.1018 0.080 Uiso 1 1 calc R . .
H11D H 0.3093 0.9412 0.0945 0.080 Uiso 1 1 calc R . .
H11E H 0.3389 0.9691 0.0530 0.080 Uiso 1 1 calc R . .
C112 C 0.38421(11) 1.0136(6) 0.1746(4) 0.0591(17) Uani 1 1 d DU . .
H11F H 0.3932 0.9970 0.1291 0.089 Uiso 1 1 calc R . .
H11G H 0.3996 0.9840 0.2206 0.089 Uiso 1 1 calc R . .
H11H H 0.3805 1.1058 0.1788 0.089 Uiso 1 1 calc R . .
C113 C 0.35775(10) 0.9923(4) 0.3842(2) 0.0319(13) Uani 1 1 d DU . .
C114 C 0.34239(11) 1.1080(4) 0.3946(2) 0.0387(13) Uani 1 1 d DU . .
C115 C 0.35829(14) 1.2080(5) 0.4380(3) 0.0517(16) Uani 1 1 d DU . .
H115 H 0.3469 1.2849 0.4437 0.062 Uiso 1 1 calc R . .
C116 C 0.39077(14) 1.1953(6) 0.4729(3) 0.0571(17) Uani 1 1 d DU . .
H116 H 0.4019 1.2641 0.5021 0.068 Uiso 1 1 calc R . .
C117 C 0.40699(13) 1.0827(5) 0.4655(3) 0.0485(16) Uani 1 1 d DU . .
H117 H 0.4291 1.0724 0.4910 0.058 Uiso 1 1 calc R . .
C118 C 0.39073(11) 0.9843(4) 0.4205(2) 0.0364(14) Uani 1 1 d DU . .
C119 C 0.30667(12) 1.1203(6) 0.3582(3) 0.0518(16) Uani 1 1 d DU . .
H11I H 0.2944 1.0513 0.3776 0.062 Uiso 1 1 calc R . .
H11J H 0.2984 1.2035 0.3728 0.062 Uiso 1 1 calc R . .
C120 C 0.31268(16) 1.2298(4) 0.2428(3) 0.0613(18) Uani 1 1 d DU . .
H12A H 0.3010 1.3034 0.2580 0.092 Uiso 1 1 calc R . .
H12B H 0.3087 1.2251 0.1866 0.092 Uiso 1 1 calc R . .
H12C H 0.3361 1.2397 0.2637 0.092 Uiso 1 1 calc R . .
C121 C 0.26621(9) 1.0923(7) 0.2410(4) 0.078(2) Uani 1 1 d DU . .
H12D H 0.2591 1.0116 0.2604 0.117 Uiso 1 1 calc R . .
H12E H 0.2624 1.0890 0.1848 0.117 Uiso 1 1 calc R . .
H12F H 0.2537 1.1634 0.2564 0.117 Uiso 1 1 calc R . .
C122 C 0.40917(12) 0.8625(5) 0.4100(3) 0.0464(15) Uani 1 1 d DU . .
H12G H 0.4126 0.8591 0.3567 0.056 Uiso 1 1 calc R . .
H12H H 0.4309 0.8643 0.4452 0.056 Uiso 1 1 calc R . .
C123 C 0.40749(16) 0.6326(5) 0.4016(4) 0.072(2) Uani 1 1 d DU . .
H12I H 0.4298 0.6266 0.4322 0.107 Uiso 1 1 calc R . .
H12J H 0.4081 0.6399 0.3470 0.107 Uiso 1 1 calc R . .
H12K H 0.3953 0.5556 0.4096 0.107 Uiso 1 1 calc R . .
C124 C 0.39167(15) 0.7395(6) 0.5078(2) 0.0538(16) Uani 1 1 d DU . .
H12L H 0.4142 0.7367 0.5370 0.081 Uiso 1 1 calc R . .
H12M H 0.3801 0.6621 0.5185 0.081 Uiso 1 1 calc R . .
H12N H 0.3808 0.8153 0.5229 0.081 Uiso 1 1 calc R . .
Li11 Li 0.3438(2) 0.7893(8) 0.3641(5) 0.040(2) Uani 1 1 d U . .
Li12 Li 0.3319(2) 0.9531(9) 0.2641(5) 0.042(2) Uani 1 1 d U . .
N21 N 0.89866(9) 0.2672(3) 0.47327(18) 0.0391(11) Uani 1 1 d DU . .
N22 N 0.79957(8) -0.0806(4) 0.5104(2) 0.0426(11) Uani 1 1 d DU . .
N23 N 0.84301(8) 0.0770(4) 0.6783(2) 0.0437(12) Uani 1 1 d DU . .
N24 N 0.81789(9) 0.3521(3) 0.39893(18) 0.0364(11) Uani 1 1 d DU . .
C21 C 0.86074(11) 0.0278(4) 0.4726(2) 0.0328(13) Uani 1 1 d DU . .
C22 C 0.89435(10) 0.0312(4) 0.4736(2) 0.0321(13) Uani 1 1 d DU . .
C23 C 0.91049(13) -0.0679(5) 0.4448(2) 0.0433(14) Uani 1 1 d DU . .
H23 H 0.9332 -0.0616 0.4462 0.052 Uiso 1 1 calc R . .
C24 C 0.89332(13) -0.1756(5) 0.4140(3) 0.0468(15) Uani 1 1 d DU . .
H24 H 0.9042 -0.2441 0.3947 0.056 Uiso 1 1 calc R . .
C25 C 0.86038(13) -0.1827(5) 0.4118(2) 0.0409(14) Uani 1 1 d DU . .
H25 H 0.8484 -0.2564 0.3909 0.049 Uiso 1 1 calc R . .
C26 C 0.84456(11) -0.0823(4) 0.4398(2) 0.0356(13) Uani 1 1 d DU . .
C27 C 0.91361(12) 0.1476(4) 0.5079(3) 0.0401(14) Uani 1 1 d DU . .
H27A H 0.9147 0.1495 0.5640 0.048 Uiso 1 1 calc R . .
H27B H 0.9362 0.1412 0.4996 0.048 Uiso 1 1 calc R . .
C28 C 0.90174(14) 0.2742(5) 0.3928(2) 0.0493(15) Uani 1 1 d DU . .
H28A H 0.9249 0.2728 0.3905 0.074 Uiso 1 1 calc R . .
H28B H 0.8918 0.3537 0.3698 0.074 Uiso 1 1 calc R . .
H28C H 0.8906 0.2007 0.3645 0.074 Uiso 1 1 calc R . .
C29 C 0.91494(14) 0.3782(4) 0.5153(3) 0.0573(17) Uani 1 1 d DU . .
H29A H 0.9382 0.3768 0.5139 0.086 Uiso 1 1 calc R . .
H29B H 0.9125 0.3746 0.5688 0.086 Uiso 1 1 calc R . .
H29C H 0.9050 0.4572 0.4914 0.086 Uiso 1 1 calc R . .
C210 C 0.80845(12) -0.0882(5) 0.4338(3) 0.0470(15) Uani 1 1 d DU . .
H21A H 0.7980 -0.0166 0.4013 0.056 Uiso 1 1 calc R . .
H21B H 0.8000 -0.1694 0.4085 0.056 Uiso 1 1 calc R . .
C211 C 0.81042(16) -0.1991(4) 0.5523(3) 0.0642(18) Uani 1 1 d DU . .
H21C H 0.7987 -0.2722 0.5248 0.096 Uiso 1 1 calc R . .
H21D H 0.8058 -0.1943 0.6040 0.096 Uiso 1 1 calc R . .
H21E H 0.8339 -0.2101 0.5562 0.096 Uiso 1 1 calc R . .
C212 C 0.76426(9) -0.0638(7) 0.5018(4) 0.0682(19) Uani 1 1 d DU . .
H21F H 0.7576 0.0171 0.4753 0.102 Uiso 1 1 calc R . .
H21G H 0.7588 -0.0624 0.5526 0.102 Uiso 1 1 calc R . .
H21H H 0.7528 -0.1351 0.4717 0.102 Uiso 1 1 calc R . .
C213 C 0.82008(10) 0.2776(4) 0.5622(2) 0.0336(13) Uani 1 1 d DU . .
C214 C 0.82755(9) 0.3015(4) 0.6419(2) 0.0345(13) Uani 1 1 d DU . .
C215 C 0.81384(10) 0.4025(4) 0.6753(3) 0.0391(13) Uani 1 1 d DU . .
H215 H 0.8196 0.4147 0.7293 0.047 Uiso 1 1 calc R . .
C216 C 0.79193(11) 0.4854(5) 0.6304(3) 0.0407(14) Uani 1 1 d DU . .
H216 H 0.7826 0.5545 0.6530 0.049 Uiso 1 1 calc R . .
C217 C 0.78388(11) 0.4651(4) 0.5517(3) 0.0402(14) Uani 1 1 d DU . .
H217 H 0.7689 0.5211 0.5202 0.048 Uiso 1 1 calc R . .
C218 C 0.79749(10) 0.3634(4) 0.5182(2) 0.0367(13) Uani 1 1 d DU . .
C219 C 0.85216(12) 0.2138(4) 0.6910(3) 0.0424(14) Uani 1 1 d DU . .
H21I H 0.8738 0.2279 0.6788 0.051 Uiso 1 1 calc R . .
H21J H 0.8538 0.2353 0.7458 0.051 Uiso 1 1 calc R . .
C220 C 0.81394(12) 0.0499(6) 0.7092(3) 0.0627(18) Uani 1 1 d DU . .
H22A H 0.8187 0.0667 0.7646 0.094 Uiso 1 1 calc R . .
H22B H 0.8077 -0.0401 0.6999 0.094 Uiso 1 1 calc R . .
H22C H 0.7960 0.1050 0.6838 0.094 Uiso 1 1 calc R . .
C221 C 0.87040(14) -0.0047(6) 0.7147(3) 0.0682(19) Uani 1 1 d DU . .
H22D H 0.8895 0.0152 0.6933 0.102 Uiso 1 1 calc R . .
H22E H 0.8644 -0.0949 0.7050 0.102 Uiso 1 1 calc R . .
H22F H 0.8756 0.0111 0.7702 0.102 Uiso 1 1 calc R . .
C222 C 0.78880(11) 0.3424(5) 0.4325(2) 0.0369(13) Uani 1 1 d DU . .
H22G H 0.7788 0.2566 0.4215 0.044 Uiso 1 1 calc R . .
H22H H 0.7726 0.4072 0.4086 0.044 Uiso 1 1 calc R . .
C223 C 0.81042(14) 0.3077(5) 0.3190(2) 0.0497(15) Uani 1 1 d DU . .
H22I H 0.8031 0.2183 0.3172 0.075 Uiso 1 1 calc R . .
H22J H 0.8300 0.3141 0.2974 0.075 Uiso 1 1 calc R . .
H22K H 0.7931 0.3610 0.2888 0.075 Uiso 1 1 calc R . .
C224 C 0.82855(13) 0.4862(3) 0.4015(3) 0.0451(14) Uani 1 1 d DU . .
H22L H 0.8109 0.5395 0.3727 0.068 Uiso 1 1 calc R . .
H22M H 0.8477 0.4936 0.3785 0.068 Uiso 1 1 calc R . .
H22N H 0.8341 0.5152 0.4551 0.068 Uiso 1 1 calc R . .
Li21 Li 0.8499(2) 0.2341(8) 0.4761(4) 0.035(2) Uani 1 1 d U . .
Li22 Li 0.8303(2) 0.0720(8) 0.5575(4) 0.039(2) Uani 1 1 d U . .
N31 N 0.97266(9) 0.3573(3) 0.81471(18) 0.0347(11) Uani 1 1 d DU . .
N32 N 0.98241(8) 0.8159(3) 0.6494(2) 0.0382(11) Uani 1 1 d DU . .
C31 C 0.95530(10) 0.5866(4) 0.7139(2) 0.0300(12) Uani 1 1 d DU . .
C32 C 0.93364(10) 0.5220(4) 0.7523(2) 0.0293(12) Uani 1 1 d DU . .
C33 C 0.90021(10) 0.5228(4) 0.7262(3) 0.0364(14) Uani 1 1 d DU . .
H33 H 0.8867 0.4776 0.7539 0.044 Uiso 1 1 calc R . .
C34 C 0.88605(12) 0.5893(5) 0.6594(3) 0.0453(15) Uani 1 1 d DU . .
H34 H 0.8631 0.5902 0.6412 0.054 Uiso 1 1 calc R . .
C35 C 0.90639(11) 0.6537(4) 0.6207(3) 0.0397(14) Uani 1 1 d DU . .
H35 H 0.8972 0.7006 0.5756 0.048 Uiso 1 1 calc R . .
C36 C 0.93996(10) 0.6516(4) 0.6461(2) 0.0310(12) Uani 1 1 d DU . .
C37 C 0.94856(12) 0.4555(5) 0.8266(3) 0.0406(14) Uani 1 1 d DU . .
H37A H 0.9595 0.5196 0.8644 0.049 Uiso 1 1 calc R . .
H37B H 0.9311 0.4141 0.8478 0.049 Uiso 1 1 calc R . .
C38 C 0.95636(13) 0.2515(4) 0.7674(3) 0.0497(16) Uani 1 1 d DU . .
H38A H 0.9725 0.1869 0.7612 0.075 Uiso 1 1 calc R . .
H38B H 0.9456 0.2844 0.7169 0.075 Uiso 1 1 calc R . .
H38C H 0.9401 0.2127 0.7926 0.075 Uiso 1 1 calc R . .
C39 C 0.98967(13) 0.3064(6) 0.8892(2) 0.0513(15) Uani 1 1 d DU . .
H39A H 0.9739 0.2650 0.9148 0.077 Uiso 1 1 calc R . .
H39B H 1.0005 0.3767 0.9213 0.077 Uiso 1 1 calc R . .
H39C H 1.0060 0.2436 0.8813 0.077 Uiso 1 1 calc R . .
C310 C 0.96167(11) 0.7201(5) 0.6012(3) 0.0379(13) Uani 1 1 d DU . .
H31A H 0.9757 0.6569 0.5821 0.045 Uiso 1 1 calc R . .
H31B H 0.9480 0.7633 0.5561 0.045 Uiso 1 1 calc R . .
C311 C 0.96203(13) 0.9189(4) 0.6700(4) 0.0547(16) Uani 1 1 d DU . .
H31C H 0.9760 0.9832 0.7010 0.082 Uiso 1 1 calc R . .
H31D H 0.9469 0.8832 0.6996 0.082 Uiso 1 1 calc R . .
H31E H 0.9496 0.9591 0.6231 0.082 Uiso 1 1 calc R . .
C312 C 1.00598(13) 0.8690(6) 0.6075(3) 0.0639(18) Uani 1 1 d DU . .
H31F H 1.0205 0.8008 0.5971 0.096 Uiso 1 1 calc R . .
H31G H 1.0189 0.9359 0.6386 0.096 Uiso 1 1 calc R . .
H31H H 0.9943 0.9060 0.5588 0.096 Uiso 1 1 calc R . .
Li31 Li 1.0000 0.4721(11) 0.7500 0.035(3) Uani 1 2 d SU . .
Li32 Li 1.0000 0.7039(10) 0.7500 0.034(3) Uani 1 2 d SU . .
N41 N 0.48288(8) 0.1996(3) 0.3354(2) 0.0386(11) Uani 1 1 d DU . .
N42 N 0.47487(9) 0.6477(4) 0.1552(2) 0.0428(12) Uani 1 1 d DU . .
C41 C 0.45571(11) 0.4219(4) 0.2385(2) 0.0358(13) Uani 1 1 d DU . .
C42 C 0.43952(10) 0.3605(4) 0.2904(2) 0.0333(13) Uani 1 1 d DU . .
C43 C 0.40612(11) 0.3616(4) 0.2830(3) 0.0415(14) Uani 1 1 d DU . .
H43 H 0.3965 0.3184 0.3196 0.050 Uiso 1 1 calc R . .
C44 C 0.38677(13) 0.4259(5) 0.2220(3) 0.0470(15) Uani 1 1 d DU . .
H44 H 0.3637 0.4272 0.2163 0.056 Uiso 1 1 calc R . .
C45 C 0.40147(11) 0.4885(5) 0.1693(3) 0.0399(14) Uani 1 1 d DU . .
H45 H 0.3884 0.5340 0.1276 0.048 Uiso 1 1 calc R . .
C46 C 0.43487(10) 0.4847(4) 0.1771(2) 0.0310(13) Uani 1 1 d DU . .
C47 C 0.46081(12) 0.2953(5) 0.3596(3) 0.0413(14) Uani 1 1 d DU . .
H47A H 0.4740 0.3607 0.3926 0.050 Uiso 1 1 calc R . .
H47B H 0.4468 0.2522 0.3901 0.050 Uiso 1 1 calc R . .
C48 C 0.46376(13) 0.0909(4) 0.2977(3) 0.0536(16) Uani 1 1 d DU . .
H48A H 0.4532 0.0474 0.3347 0.080 Uiso 1 1 calc R . .
H48B H 0.4782 0.0308 0.2790 0.080 Uiso 1 1 calc R . .
H48C H 0.4471 0.1220 0.2544 0.080 Uiso 1 1 calc R . .
C49 C 0.50694(13) 0.1540(6) 0.4021(3) 0.0576(17) Uani 1 1 d DU . .
H49A H 0.4957 0.1116 0.4382 0.086 Uiso 1 1 calc R . .
H49B H 0.5195 0.2268 0.4276 0.086 Uiso 1 1 calc R . .
H49C H 0.5217 0.0930 0.3852 0.086 Uiso 1 1 calc R . .
C410 C 0.45066(11) 0.5504(5) 0.1186(3) 0.0369(13) Uani 1 1 d DU . .
H41A H 0.4617 0.4855 0.0923 0.044 Uiso 1 1 calc R . .
H41B H 0.4336 0.5924 0.0793 0.044 Uiso 1 1 calc R . .
C411 C 0.45770(13) 0.7545(4) 0.1828(3) 0.0516(16) Uani 1 1 d DU . .
H41C H 0.4424 0.7931 0.1393 0.077 Uiso 1 1 calc R . .
H41D H 0.4736 0.8191 0.2069 0.077 Uiso 1 1 calc R . .
H41E H 0.4456 0.7228 0.2204 0.077 Uiso 1 1 calc R . .
C412 C 0.49398(14) 0.6934(6) 0.1005(3) 0.0612(18) Uani 1 1 d DU . .
H41F H 0.5067 0.6223 0.0859 0.092 Uiso 1 1 calc R . .
H41G H 0.5088 0.7615 0.1243 0.092 Uiso 1 1 calc R . .
H41H H 0.4792 0.7270 0.0546 0.092 Uiso 1 1 calc R . .
Li41 Li 0.5000 0.3058(12) 0.2500 0.037(3) Uani 1 2 d SU . .
Li42 Li 0.5000 0.5376(11) 0.2500 0.036(3) Uani 1 2 d SU . .

loop_
_atom_site_aniso_label
_atom_site_aniso_U_11
_atom_site_aniso_U_22
_atom_site_aniso_U_33
_atom_site_aniso_U_23
_atom_site_aniso_U_13
_atom_site_aniso_U_12
N11 0.077(3) 0.039(3) 0.043(3) -0.007(2) 0.025(3) -0.014(2)
N12 0.059(3) 0.039(3) 0.022(2) 0.002(2) 0.010(2) 0.000(2)
N13 0.051(3) 0.043(3) 0.041(3) 0.004(2) 0.005(2) 0.003(2)
N14 0.063(3) 0.044(3) 0.034(3) 0.002(2) 0.013(2) 0.001(2)
C11 0.049(3) 0.033(3) 0.029(3) -0.004(3) 0.004(3) -0.008(3)
C12 0.049(3) 0.047(4) 0.032(3) -0.004(3) 0.012(3) -0.010(3)
C13 0.062(4) 0.059(4) 0.060(4) -0.006(4) 0.006(3) -0.029(3)
C14 0.067(4) 0.064(4) 0.047(4) -0.019(4) 0.003(3) -0.021(4)
C15 0.055(4) 0.052(4) 0.034(3) -0.015(3) 0.003(3) -0.006(3)
C16 0.051(3) 0.034(3) 0.029(3) -0.002(3) 0.003(3) 0.007(3)
C17 0.055(4) 0.050(4) 0.056(4) -0.004(3) 0.013(3) -0.017(3)
C18 0.115(5) 0.044(4) 0.053(4) -0.002(3) 0.024(4) -0.029(4)
C19 0.104(5) 0.077(5) 0.052(4) -0.021(4) 0.043(4) -0.032(4)
C110 0.052(3) 0.042(4) 0.030(3) -0.001(3) 0.010(3) 0.005(3)
C111 0.079(4) 0.052(4) 0.028(3) 0.003(3) 0.007(3) 0.007(3)
C112 0.073(4) 0.052(4) 0.060(4) 0.003(3) 0.033(4) -0.014(3)
C113 0.040(3) 0.033(3) 0.026(3) 0.000(2) 0.013(2) -0.003(3)
C114 0.063(4) 0.030(3) 0.029(3) -0.009(3) 0.023(3) -0.011(3)
C115 0.094(5) 0.031(4) 0.037(3) 0.002(3) 0.028(3) 0.000(3)
C116 0.086(5) 0.049(4) 0.035(4) -0.014(3) 0.013(3) -0.025(4)
C117 0.059(4) 0.060(4) 0.025(3) 0.000(3) 0.007(3) -0.023(3)
C118 0.058(4) 0.034(3) 0.018(3) 0.006(3) 0.010(3) -0.010(3)
C119 0.065(4) 0.044(4) 0.050(4) 0.000(3) 0.021(3) 0.010(3)
C120 0.100(5) 0.039(4) 0.046(4) 0.012(3) 0.018(3) 0.011(3)
C121 0.062(4) 0.090(5) 0.077(5) 0.008(4) -0.001(4) 0.012(4)
C122 0.045(3) 0.058(4) 0.035(3) 0.001(3) 0.006(3) -0.008(3)
C123 0.094(5) 0.046(4) 0.080(5) 0.001(4) 0.029(4) 0.012(4)
C124 0.072(4) 0.053(4) 0.038(4) 0.009(3) 0.014(3) -0.002(3)
Li11 0.051(5) 0.037(5) 0.031(5) -0.001(4) 0.004(4) 0.000(4)
Li12 0.047(5) 0.043(5) 0.036(5) -0.008(4) 0.008(4) -0.002(4)
N21 0.057(3) 0.030(3) 0.032(3) 0.002(2) 0.014(2) 0.001(2)
N22 0.057(3) 0.035(3) 0.039(3) 0.003(2) 0.019(2) -0.003(2)
N23 0.064(3) 0.034(3) 0.034(3) 0.000(2) 0.013(2) 0.001(2)
N24 0.055(3) 0.031(3) 0.024(2) 0.003(2) 0.007(2) 0.001(2)
C21 0.054(3) 0.028(3) 0.018(3) 0.001(2) 0.010(2) 0.001(3)
C22 0.050(3) 0.026(3) 0.021(3) 0.003(2) 0.009(2) 0.006(3)
C23 0.064(4) 0.040(4) 0.029(3) 0.007(3) 0.015(3) 0.012(3)
C24 0.075(4) 0.043(4) 0.025(3) -0.001(3) 0.016(3) 0.023(3)
C25 0.077(4) 0.025(3) 0.021(3) -0.003(3) 0.012(3) -0.005(3)
C26 0.054(3) 0.025(3) 0.029(3) 0.000(3) 0.014(3) -0.002(3)
C27 0.049(3) 0.038(3) 0.035(3) 0.004(3) 0.013(3) 0.007(3)
C28 0.070(4) 0.044(4) 0.038(3) 0.013(3) 0.022(3) 0.007(3)
C29 0.074(4) 0.037(4) 0.058(4) 0.000(3) 0.007(3) -0.008(3)
C210 0.082(4) 0.021(3) 0.035(3) -0.002(3) 0.007(3) -0.006(3)
C211 0.104(5) 0.038(4) 0.058(4) 0.004(3) 0.035(4) -0.012(4)
C212 0.056(4) 0.075(5) 0.078(5) -0.002(4) 0.025(3) -0.013(3)
C213 0.050(3) 0.029(3) 0.025(3) -0.002(3) 0.013(2) 0.000(3)
C214 0.050(3) 0.037(3) 0.020(3) -0.003(3) 0.015(2) -0.006(3)
C215 0.053(3) 0.039(3) 0.027(3) -0.014(3) 0.013(3) -0.015(3)
C216 0.046(3) 0.041(3) 0.039(3) -0.015(3) 0.018(3) 0.002(3)
C217 0.044(3) 0.035(3) 0.043(4) 0.005(3) 0.012(3) 0.002(3)
C218 0.047(3) 0.029(3) 0.037(3) -0.005(3) 0.013(3) -0.002(3)
C219 0.064(4) 0.039(4) 0.024(3) -0.001(3) 0.010(3) -0.002(3)
C220 0.093(5) 0.060(4) 0.043(4) 0.005(3) 0.033(4) -0.020(4)
C221 0.105(5) 0.047(4) 0.046(4) 0.006(3) 0.001(4) 0.017(4)
C222 0.043(3) 0.031(3) 0.037(3) -0.004(3) 0.009(3) -0.002(2)
C223 0.073(4) 0.049(4) 0.027(3) -0.001(3) 0.010(3) -0.004(3)
C224 0.070(4) 0.031(3) 0.036(3) 0.006(3) 0.014(3) -0.004(3)
Li21 0.056(5) 0.027(5) 0.020(4) 0.000(4) 0.002(4) 0.000(4)
Li22 0.061(5) 0.035(5) 0.022(4) -0.001(4) 0.010(4) 0.001(4)
N31 0.047(3) 0.027(3) 0.033(2) 0.004(2) 0.014(2) 0.000(2)
N32 0.047(3) 0.030(3) 0.042(3) 0.005(2) 0.019(2) -0.003(2)
C31 0.046(3) 0.020(3) 0.023(3) -0.001(2) 0.006(2) 0.001(2)
C32 0.042(3) 0.021(3) 0.028(3) -0.004(2) 0.013(3) 0.001(2)
C33 0.037(3) 0.033(3) 0.043(4) -0.014(3) 0.018(3) -0.006(3)
C34 0.040(3) 0.046(4) 0.048(4) -0.008(3) 0.006(3) 0.000(3)
C35 0.055(4) 0.034(3) 0.030(3) -0.001(3) 0.011(3) 0.004(3)
C36 0.042(3) 0.025(3) 0.029(3) -0.001(3) 0.013(2) 0.000(2)
C37 0.052(3) 0.035(3) 0.042(3) 0.001(3) 0.026(3) -0.002(3)
C38 0.069(4) 0.026(3) 0.055(4) -0.010(3) 0.016(3) 0.002(3)
C39 0.063(4) 0.047(4) 0.043(4) 0.011(3) 0.008(3) 0.003(3)
C310 0.046(3) 0.036(3) 0.033(3) 0.005(3) 0.011(3) 0.002(3)
C311 0.074(4) 0.029(3) 0.060(4) 0.008(3) 0.012(3) 0.009(3)
C312 0.063(4) 0.066(4) 0.068(4) 0.014(4) 0.025(3) -0.013(3)
Li31 0.056(7) 0.029(7) 0.023(6) 0.000 0.018(5) 0.000
Li32 0.052(7) 0.016(6) 0.032(6) 0.000 0.003(5) 0.000
N41 0.045(3) 0.031(3) 0.039(3) 0.003(2) 0.008(2) -0.002(2)
N42 0.057(3) 0.036(3) 0.037(3) 0.012(2) 0.014(2) 0.003(2)
C41 0.049(3) 0.026(3) 0.033(3) -0.008(3) 0.010(3) 0.000(3)
C42 0.041(3) 0.029(3) 0.032(3) -0.003(3) 0.013(2) -0.004(2)
C43 0.044(3) 0.035(3) 0.050(4) -0.005(3) 0.022(3) -0.005(3)
C44 0.042(3) 0.043(4) 0.055(4) -0.006(3) 0.008(3) 0.001(3)
C45 0.046(3) 0.029(3) 0.042(4) -0.004(3) 0.002(3) 0.001(3)
C46 0.039(3) 0.027(3) 0.025(3) -0.007(3) 0.002(3) 0.005(2)
C47 0.054(3) 0.038(3) 0.035(3) 0.003(3) 0.017(3) -0.004(3)
C48 0.065(4) 0.038(4) 0.060(4) 0.001(3) 0.020(3) -0.009(3)
C49 0.075(4) 0.051(4) 0.044(4) 0.010(3) 0.006(3) 0.012(3)
C410 0.048(3) 0.036(3) 0.026(3) 0.000(3) 0.006(3) 0.003(3)
C411 0.066(4) 0.030(3) 0.055(4) 0.002(3) 0.006(3) 0.001(3)
C412 0.065(4) 0.066(4) 0.056(4) 0.023(4) 0.020(3) -0.003(3)
Li41 0.049(7) 0.038(7) 0.026(6) 0.000 0.011(5) 0.000
Li42 0.047(6) 0.031(7) 0.032(7) 0.000 0.014(5) 0.000

loop_
_atom_type_symbol
_atom_type_description
_atom_type_scat_dispersion_real
_atom_type_scat_dispersion_imag
_atom_type_scat_source
C C 0.0033 0.0016 'International Tables Vol C Tables 4.2.6.8 and 6.1.1.4'
H H 0.0000 0.0000 'International Tables Vol C Tables 4.2.6.8 and 6.1.1.4'
Li Li -0.0003 0.0001 'International Tables Vol C Tables 4.2.6.8 and 6.1.1.4'
N N 0.0061 0.0033 'International Tables Vol C Tables 4.2.6.8 and 6.1.1.4'

loop_
_geom_angle_atom_site_label_1
_geom_angle_atom_site_label_2
_geom_angle_atom_site_label_3
_geom_angle
_geom_angle_site_symmetry_1
_geom_angle_site_symmetry_3
_geom_angle_publ_flag
C19 N11 C18 109.6(5) . . ?
C19 N11 C17 110.3(4) . . ?
C18 N11 C17 109.5(4) . . ?
C19 N11 Li11 116.1(4) . . ?
C18 N11 Li11 110.6(4) . . ?
C17 N11 Li11 100.4(4) . . ?
C112 N12 C111 110.1(4) . . ?
C112 N12 C110 109.6(4) . . ?
C111 N12 C110 110.1(4) . . ?
C112 N12 Li12 115.6(4) . . ?
C111 N12 Li12 110.6(4) . . ?
C110 N12 Li12 100.3(4) . . ?
C121 N13 C120 110.8(5) . . ?
C121 N13 C119 109.5(4) . . ?
C120 N13 C119 109.2(4) . . ?
C121 N13 Li12 115.8(4) . . ?
C120 N13 Li12 111.8(4) . . ?
C119 N13 Li12 98.9(4) . . ?
C124 N14 C123 110.2(5) . . ?
C124 N14 C122 109.0(4) . . ?
C123 N14 C122 109.2(4) . . ?
C124 N14 Li11 109.3(4) . . ?
C123 N14 Li11 117.7(4) . . ?
C122 N14 Li11 100.7(4) . . ?
C12 C11 C16 115.3(4) . . ?
C12 C11 Li12 134.5(4) . . ?
C16 C11 Li12 100.8(4) . . ?
C12 C11 Li11 101.6(4) . . ?
C16 C11 Li11 133.4(4) . . ?
Li12 C11 Li11 67.9(3) . . ?
C13 C12 C11 122.2(4) . . ?
C13 C12 C17 120.8(4) . . ?
C11 C12 C17 117.0(4) . . ?
C14 C13 C12 121.0(5) . . ?
C14 C13 H13 119.5 . . ?
C12 C13 H13 119.5 . . ?
C15 C14 C13 118.3(5) . . ?
C15 C14 H14 120.9 . . ?
C13 C14 H14 120.9 . . ?
C14 C15 C16 120.7(5) . . ?
C14 C15 H15 119.6 . . ?
C16 C15 H15 119.6 . . ?
C15 C16 C11 122.6(4) . . ?
C15 C16 C110 119.9(4) . . ?
C11 C16 C110 117.5(4) . . ?
N11 C17 C12 111.5(4) . . ?
N11 C17 H17A 109.3 . . ?
C12 C17 H17A 109.3 . . ?
N11 C17 H17B 109.3 . . ?
C12 C17 H17B 109.3 . . ?
H17A C17 H17B 108.0 . . ?
N11 C18 H18A 109.5 . . ?
N11 C18 H18B 109.5 . . ?
H18A C18 H18B 109.5 . . ?
N11 C18 H18C 109.5 . . ?
H18A C18 H18C 109.5 . . ?
H18B C18 H18C 109.5 . . ?
N11 C19 H19A 109.5 . . ?
N11 C19 H19B 109.5 . . ?
H19A C19 H19B 109.5 . . ?
N11 C19 H19C 109.5 . . ?
H19A C19 H19C 109.5 . . ?
H19B C19 H19C 109.5 . . ?
N12 C110 C16 111.1(4) . . ?
N12 C110 Li12 48.0(3) . . ?
C16 C110 Li12 75.0(3) . . ?
N12 C110 H11A 109.4 . . ?
C16 C110 H11A 109.4 . . ?
Li12 C110 H11A 93.7 . . ?
N12 C110 H11B 109.4 . . ?
C16 C110 H11B 109.4 . . ?
Li12 C110 H11B 154.0 . . ?
H11A C110 H11B 108.0 . . ?
N12 C111 H11C 109.5 . . ?
N12 C111 H11D 109.5 . . ?
H11C C111 H11D 109.5 . . ?
N12 C111 H11E 109.5 . . ?
H11C C111 H11E 109.5 . . ?
H11D C111 H11E 109.5 . . ?
N12 C112 H11F 109.5 . . ?
N12 C112 H11G 109.5 . . ?
H11F C112 H11G 109.5 . . ?
N12 C112 H11H 109.5 . . ?
H11F C112 H11H 109.5 . . ?
H11G C112 H11H 109.5 . . ?
C114 C113 C118 115.4(4) . . ?
C114 C113 Li11 137.4(4) . . ?
C118 C113 Li11 102.7(4) . . ?
C114 C113 Li12 98.1(4) . . ?
C118 C113 Li12 131.8(4) . . ?
Li11 C113 Li12 66.9(3) . . ?
C115 C114 C113 122.9(5) . . ?
C115 C114 C119 119.6(5) . . ?
C113 C114 C119 117.4(4) . . ?
C115 C114 Li12 151.1(3) . . ?
C113 C114 Li12 52.1(3) . . ?
C119 C114 Li12 74.0(3) . . ?
C116 C115 C114 119.6(5) . . ?
C116 C115 H115 120.2 . . ?
C114 C115 H115 120.2 . . ?
C115 C116 C117 119.9(5) . . ?
C115 C116 H116 120.0 . . ?
C117 C116 H116 120.0 . . ?
C116 C117 C118 119.6(5) . . ?
C116 C117 H117 120.2 . . ?
C118 C117 H117 120.2 . . ?
C117 C118 C113 122.6(5) . . ?
C117 C118 C122 119.3(4) . . ?
C113 C118 C122 118.2(4) . . ?
N13 C119 C114 111.2(4) . . ?
N13 C119 Li12 49.2(3) . . ?
C114 C119 Li12 74.6(3) . . ?
N13 C119 H11I 109.4 . . ?
C114 C119 H11I 109.4 . . ?
Li12 C119 H11I 92.8 . . ?
N13 C119 H11J 109.4 . . ?
C114 C119 H11J 109.4 . . ?
Li12 C119 H11J 155.3 . . ?
H11I C119 H11J 108.0 . . ?
N13 C120 H12A 109.5 . . ?
N13 C120 H12B 109.5 . . ?
H12A C120 H12B 109.5 . . ?
N13 C120 H12C 109.5 . . ?
H12A C120 H12C 109.5 . . ?
H12B C120 H12C 109.5 . . ?
N13 C121 H12D 109.5 . . ?
N13 C121 H12E 109.5 . . ?
H12D C121 H12E 109.5 . . ?
N13 C121 H12F 109.5 . . ?
H12D C121 H12F 109.5 . . ?
H12E C121 H12F 109.5 . . ?
N14 C122 C118 112.0(4) . . ?
N14 C122 H12G 109.2 . . ?
C118 C122 H12G 109.2 . . ?
N14 C122 H12H 109.2 . . ?
C118 C122 H12H 109.2 . . ?
H12G C122 H12H 107.9 . . ?
N14 C123 H12I 109.5 . . ?
N14 C123 H12J 109.5 . . ?
H12I C123 H12J 109.5 . . ?
N14 C123 H12K 109.5 . . ?
H12I C123 H12K 109.5 . . ?
H12J C123 H12K 109.5 . . ?
N14 C124 H12L 109.5 . . ?
N14 C124 H12M 109.5 . . ?
H12L C124 H12M 109.5 . . ?
N14 C124 H12N 109.5 . . ?
H12L C124 H12N 109.5 . . ?
H12M C124 H12N 109.5 . . ?
N14 Li11 N11 116.1(4) . . ?
N14 Li11 C11 131.9(4) . . ?
N11 Li11 C11 86.7(3) . . ?
N14 Li11 C113 86.1(3) . . ?
N11 Li11 C113 129.6(4) . . ?
C11 Li11 C113 112.2(4) . . ?
N14 Li11 Li12 123.4(4) . . ?
N11 Li11 Li12 120.5(4) . . ?
C11 Li11 Li12 55.4(3) . . ?
C113 Li11 Li12 56.8(3) . . ?
N12 Li12 N13 117.6(4) . . ?
N12 Li12 C11 88.0(4) . . ?
N13 Li12 C11 128.5(4) . . ?
N12 Li12 C113 126.2(4) . . ?
N13 Li12 C113 88.0(3) . . ?
C11 Li12 C113 113.0(4) . . ?
N12 Li12 Li11 120.8(5) . . ?
N13 Li12 Li11 121.5(4) . . ?
C11 Li12 Li11 56.8(3) . . ?
C113 Li12 Li11 56.2(3) . . ?
N12 Li12 C119 143.3(5) . . ?
N13 Li12 C119 31.94(17) . . ?
C11 Li12 C119 125.8(4) . . ?
C113 Li12 C119 58.3(2) . . ?
Li11 Li12 C119 92.5(4) . . ?
N12 Li12 C110 31.73(18) . . ?
N13 Li12 C110 144.9(4) . . ?
C11 Li12 C110 58.9(2) . . ?
C113 Li12 C110 122.6(4) . . ?
Li11 Li12 C110 91.8(4) . . ?
C119 Li12 C110 174.9(4) . . ?
N12 Li12 C114 133.4(4) . . ?
N13 Li12 C114 58.5(2) . . ?
C11 Li12 C114 133.2(4) . . ?
C113 Li12 C114 29.79(17) . . ?
Li11 Li12 C114 80.0(3) . . ?
C119 Li12 C114 31.40(15) . . ?
C110 Li12 C114 147.7(4) . . ?
C28 N21 C29 109.4(4) . . ?
C28 N21 C27 109.5(4) . . ?
C29 N21 C27 110.1(4) . . ?
C28 N21 Li21 108.7(4) . . ?
C29 N21 Li21 118.1(4) . . ?
C27 N21 Li21 100.5(3) . . ?
C212 N22 C211 110.5(5) . . ?
C212 N22 C210 110.7(4) . . ?
C211 N22 C210 108.1(4) . . ?
C212 N22 Li22 118.1(4) . . ?
C211 N22 Li22 109.7(4) . . ?
C210 N22 Li22 98.9(4) . . ?
C221 N23 C220 111.0(5) . . ?
C221 N23 C219 109.8(4) . . ?
C220 N23 C219 109.7(4) . . ?
C221 N23 Li22 116.2(4) . . ?
C220 N23 Li22 109.1(4) . . ?
C219 N23 Li22 100.4(4) . . ?
C223 N24 C224 109.5(4) . . ?
C223 N24 C222 110.3(4) . . ?
C224 N24 C222 109.0(4) . . ?
C223 N24 Li21 115.1(4) . . ?
C224 N24 Li21 112.9(4) . . ?
C222 N24 Li21 99.5(3) . . ?
C26 C21 C22 115.0(4) . . ?
C26 C21 Li21 136.9(4) . . ?
C22 C21 Li21 100.8(4) . . ?
C26 C21 Li22 99.0(4) . . ?
C22 C21 Li22 134.7(3) . . ?
Li21 C21 Li22 68.1(3) . . ?
C23 C22 C21 122.7(4) . . ?
C23 C22 C27 119.0(4) . . ?
C21 C22 C27 118.2(4) . . ?
C24 C23 C22 119.8(5) . . ?
C24 C23 H23 120.1 . . ?
C22 C23 H23 120.1 . . ?
C25 C24 C23 119.4(5) . . ?
C25 C24 H24 120.3 . . ?
C23 C24 H24 120.3 . . ?
C24 C25 C26 120.2(5) . . ?
C24 C25 H25 119.9 . . ?
C26 C25 H25 119.9 . . ?
C25 C26 C21 122.9(4) . . ?
C25 C26 C210 119.7(4) . . ?
C21 C26 C210 117.3(4) . . ?
N21 C27 C22 111.6(4) . . ?
N21 C27 Li21 47.9(3) . . ?
C22 C27 Li21 76.6(3) . . ?
N21 C27 H27A 109.3 . . ?
C22 C27 H27A 109.3 . . ?
Li21 C27 H27A 92.2 . . ?
N21 C27 H27B 109.3 . . ?
C22 C27 H27B 109.3 . . ?
Li21 C27 H27B 154.8 . . ?
H27A C27 H27B 108.0 . . ?
N21 C28 H28A 109.5 . . ?
N21 C28 H28B 109.5 . . ?
H28A C28 H28B 109.5 . . ?
N21 C28 H28C 109.5 . . ?
H28A C28 H28C 109.5 . . ?
H28B C28 H28C 109.5 . . ?
N21 C29 H29A 109.5 . . ?
N21 C29 H29B 109.5 . . ?
H29A C29 H29B 109.5 . . ?
N21 C29 H29C 109.5 . . ?
H29A C29 H29C 109.5 . . ?
H29B C29 H29C 109.5 . . ?
N22 C210 C26 112.2(4) . . ?
N22 C210 Li22 48.9(3) . . ?
C26 C210 Li22 75.9(3) . . ?
N22 C210 H21A 109.2 . . ?
C26 C210 H21A 109.2 . . ?
Li22 C210 H21A 92.3 . . ?
N22 C210 H21B 109.2 . . ?
C26 C210 H21B 109.2 . . ?
Li22 C210 H21B 155.3 . . ?
H21A C210 H21B 107.9 . . ?
N22 C211 H21C 109.5 . . ?
N22 C211 H21D 109.5 . . ?
H21C C211 H21D 109.5 . . ?
N22 C211 H21E 109.5 . . ?
H21C C211 H21E 109.5 . . ?
H21D C211 H21E 109.5 . . ?
N22 C212 H21F 109.5 . . ?
N22 C212 H21G 109.5 . . ?
H21F C212 H21G 109.5 . . ?
N22 C212 H21H 109.5 . . ?
H21F C212 H21H 109.5 . . ?
H21G C212 H21H 109.5 . . ?
C214 C213 C218 115.2(4) . . ?
C214 C213 Li22 102.1(3) . . ?
C218 C213 Li22 135.4(4) . . ?
C214 C213 Li21 133.9(3) . . ?
C218 C213 Li21 98.9(3) . . ?
Li22 C213 Li21 68.3(3) . . ?
C215 C214 C213 122.7(4) . . ?
C215 C214 C219 120.3(4) . . ?
C213 C214 C219 117.0(4) . . ?
C216 C215 C214 120.6(4) . . ?
C216 C215 H215 119.7 . . ?
C214 C215 H215 119.7 . . ?
C217 C216 C215 118.6(5) . . ?
C217 C216 H216 120.7 . . ?
C215 C216 H216 120.7 . . ?
C216 C217 C218 120.9(5) . . ?
C216 C217 H217 119.6 . . ?
C218 C217 H217 119.6 . . ?
C217 C218 C213 122.0(4) . . ?
C217 C218 C222 120.6(4) . . ?
C213 C218 C222 117.4(4) . . ?
N23 C219 C214 111.8(4) . . ?
N23 C219 Li22 48.0(3) . . ?
C214 C219 Li22 76.5(3) . . ?
N23 C219 H21I 109.3 . . ?
C214 C219 H21I 109.3 . . ?
Li22 C219 H21I 92.4 . . ?
N23 C219 H21J 109.3 . . ?
C214 C219 H21J 109.3 . . ?
Li22 C219 H21J 154.7 . . ?
H21I C219 H21J 107.9 . . ?
N23 C220 H22A 109.5 . . ?
N23 C220 H22B 109.5 . . ?
H22A C220 H22B 109.5 . . ?
N23 C220 H22C 109.5 . . ?
H22A C220 H22C 109.5 . . ?
H22B C220 H22C 109.5 . . ?
N23 C221 H22D 109.5 . . ?
N23 C221 H22E 109.5 . . ?
H22D C221 H22E 109.5 . . ?
N23 C221 H22F 109.5 . . ?
H22D C221 H22F 109.5 . . ?
H22E C221 H22F 109.5 . . ?
N24 C222 C218 110.9(3) . . ?
N24 C222 Li21 48.8(3) . . ?
C218 C222 Li21 76.3(3) . . ?
N24 C222 H22G 109.5 . . ?
C218 C222 H22G 109.5 . . ?
Li21 C222 H22G 90.7 . . ?
N24 C222 H22H 109.5 . . ?
C218 C222 H22H 109.5 . . ?
Li21 C222 H22H 156.2 . . ?
H22G C222 H22H 108.0 . . ?
N24 C223 H22I 109.5 . . ?
N24 C223 H22J 109.5 . . ?
H22I C223 H22J 109.5 . . ?
N24 C223 H22K 109.5 . . ?
H22I C223 H22K 109.5 . . ?
H22J C223 H22K 109.5 . . ?
N24 C224 H22L 109.5 . . ?
N24 C224 H22M 109.5 . . ?
H22L C224 H22M 109.5 . . ?
N24 C224 H22N 109.5 . . ?
H22L C224 H22N 109.5 . . ?
H22M C224 H22N 109.5 . . ?
N21 Li21 N24 112.4(4) . . ?
N21 Li21 C21 87.3(3) . . ?
N24 Li21 C21 131.3(4) . . ?
N21 Li21 C213 132.9(4) . . ?
N24 Li21 C213 87.5(3) . . ?
C21 Li21 C213 111.6(4) . . ?
N21 Li21 Li22 125.1(4) . . ?
N24 Li21 Li22 122.5(4) . . ?
C21 Li21 Li22 56.3(3) . . ?
C213 Li21 Li22 55.3(3) . . ?
N21 Li21 C222 141.5(4) . . ?
N24 Li21 C222 31.74(17) . . ?
C21 Li21 C222 125.3(4) . . ?
C213 Li21 C222 59.0(2) . . ?
Li22 Li21 C222 92.4(3) . . ?
N21 Li21 C27 31.59(17) . . ?
N24 Li21 C27 141.3(4) . . ?
C21 Li21 C27 59.4(2) . . ?
C213 Li21 C27 125.9(3) . . ?
Li22 Li21 C27 94.7(3) . . ?
C222 Li21 C27 172.9(4) . . ?
N23 Li22 N22 115.2(4) . . ?
N23 Li22 C213 86.9(3) . . ?
N22 Li22 C213 130.2(4) . . ?
N23 Li22 C21 130.0(4) . . ?
N22 Li22 C21 87.9(3) . . ?
C213 Li22 C21 112.0(4) . . ?
N23 Li22 Li21 122.5(4) . . ?
N22 Li22 Li21 122.2(4) . . ?
C213 Li22 Li21 56.4(3) . . ?
C21 Li22 Li21 55.6(3) . . ?
N23 Li22 C210 143.0(4) . . ?
N22 Li22 C210 32.18(17) . . ?
C213 Li22 C210 126.0(4) . . ?
C21 Li22 C210 58.3(2) . . ?
Li21 Li22 C210 92.4(3) . . ?
N23 Li22 C219 31.58(17) . . ?
N22 Li22 C219 143.5(4) . . ?
C213 Li22 C219 58.6(2) . . ?
C21 Li22 C219 123.9(4) . . ?
Li21 Li22 C219 92.7(3) . . ?
C210 Li22 C219 174.6(4) . . ?
C38 N31 C39 109.0(4) . . ?
C38 N31 C37 110.6(4) . . ?
C39 N31 C37 109.6(4) . . ?
C38 N31 Li31 110.3(4) . . ?
C39 N31 Li31 118.2(3) . . ?
C37 N31 Li31 98.5(3) . . ?
C311 N32 C312 109.9(4) . . ?
C311 N32 C310 109.8(4) . . ?
C312 N32 C310 109.8(4) . . ?
C311 N32 Li32 107.9(3) . . ?
C312 N32 Li32 118.9(3) . . ?
C310 N32 Li32 100.0(4) . . ?
C36 C31 C32 114.6(4) . . ?
C36 C31 Li31 135.6(3) . . ?
C32 C31 Li31 101.2(3) . . ?
C36 C31 Li32 100.8(3) . . ?
C32 C31 Li32 135.4(3) . . ?
Li31 C31 Li32 66.4(4) . . ?
C33 C32 C31 123.0(4) . . ?
C33 C32 C37 120.1(4) . . ?
C31 C32 C37 116.9(4) . . ?
C32 C33 C34 120.5(4) . . ?
C32 C33 H33 119.7 . . ?
C34 C33 H33 119.7 . . ?
C35 C34 C33 118.1(5) . . ?
C35 C34 H34 121.0 . . ?
C33 C34 H34 121.0 . . ?
C34 C35 C36 121.5(5) . . ?
C34 C35 H35 119.3 . . ?
C36 C35 H35 119.3 . . ?
C35 C36 C31 122.3(4) . . ?
C35 C36 C310 120.2(4) . . ?
C31 C36 C310 117.5(4) . . ?
N31 C37 C32 111.1(3) . . ?
N31 C37 H37A 109.4 . . ?
C32 C37 H37A 109.4 . . ?
N31 C37 H37B 109.4 . . ?
C32 C37 H37B 109.4 . . ?
H37A C37 H37B 108.0 . . ?
N31 C38 H38A 109.5 . . ?
N31 C38 H38B 109.5 . . ?
H38A C38 H38B 109.5 . . ?
N31 C38 H38C 109.5 . . ?
H38A C38 H38C 109.5 . . ?
H38B C38 H38C 109.5 . . ?
N31 C39 H39A 109.5 . . ?
N31 C39 H39B 109.5 . . ?
H39A C39 H39B 109.5 . . ?
N31 C39 H39C 109.5 . . ?
H39A C39 H39C 109.5 . . ?
H39B C39 H39C 109.5 . . ?
N32 C310 C36 111.0(3) . . ?
N32 C310 H31A 109.4 . . ?
C36 C310 H31A 109.4 . . ?
N32 C310 H31B 109.4 . . ?
C36 C310 H31B 109.4 . . ?
H31A C310 H31B 108.0 . . ?
N32 C311 H31C 109.5 . . ?
N32 C311 H31D 109.5 . . ?
H31C C311 H31D 109.5 . . ?
N32 C311 H31E 109.5 . . ?
H31C C311 H31E 109.5 . . ?
H31D C311 H31E 109.5 . . ?
N32 C312 H31F 109.5 . . ?
N32 C312 H31G 109.5 . . ?
H31F C312 H31G 109.5 . . ?
N32 C312 H31H 109.5 . . ?
H31F C312 H31H 109.5 . . ?
H31G C312 H31H 109.5 . . ?
N31 Li31 N31 112.4(5) . 2_756 ?
N31 Li31 C31 131.52(13) . 2_756 ?
N31 Li31 C31 86.61(14) 2_756 2_756 ?
N31 Li31 C31 86.61(14) . . ?
N31 Li31 C31 131.52(13) 2_756 . ?
C31 Li31 C31 114.3(5) 2_756 . ?
N31 Li31 Li32 123.8(3) . . ?
N31 Li31 Li32 123.8(3) 2_756 . ?
C31 Li31 Li32 57.1(3) 2_756 . ?
C31 Li31 Li32 57.1(3) . . ?
N32 Li32 N32 113.6(5) 2_756 . ?
N32 Li32 C31 86.45(14) 2_756 2_756 ?
N32 Li32 C31 131.77(13) . 2_756 ?
N32 Li32 C31 131.78(13) 2_756 . ?
N32 Li32 C31 86.45(14) . . ?
C31 Li32 C31 113.0(5) 2_756 . ?
N32 Li32 Li31 123.2(3) 2_756 . ?
N32 Li32 Li31 123.2(3) . . ?
C31 Li32 Li31 56.5(3) 2_756 . ?
C31 Li32 Li31 56.5(3) . . ?
C49 N41 C48 109.6(4) . . ?
C49 N41 C47 110.3(4) . . ?
C48 N41 C47 109.8(4) . . ?
C49 N41 Li41 118.1(3) . . ?
C48 N41 Li41 108.1(4) . . ?
C47 N41 Li41 100.5(4) . . ?
C412 N42 C411 110.5(4) . . ?
C412 N42 C410 110.4(4) . . ?
C411 N42 C410 109.2(4) . . ?
C412 N42 Li42 117.0(3) . . ?
C411 N42 Li42 110.0(4) . . ?
C410 N42 Li42 99.1(4) . . ?
C46 C41 C42 114.4(4) . . ?
C46 C41 Li42 101.0(3) . . ?
C42 C41 Li42 134.9(3) . . ?
C46 C41 Li41 134.8(3) . . ?
C42 C41 Li41 101.7(3) . . ?
Li42 C41 Li41 67.0(4) . . ?
C43 C42 C41 123.6(4) . . ?
C43 C42 C47 119.5(4) . . ?
C41 C42 C47 116.9(4) . . ?
C42 C43 C44 119.7(5) . . ?
C42 C43 H43 120.2 . . ?
C44 C43 H43 120.2 . . ?
C43 C44 C45 119.2(5) . . ?
C43 C44 H44 120.4 . . ?
C45 C44 H44 120.4 . . ?
C46 C45 C44 120.3(5) . . ?
C46 C45 H45 119.9 . . ?
C44 C45 H45 119.9 . . ?
C45 C46 C41 122.9(4) . . ?
C45 C46 C410 120.0(4) . . ?
C41 C46 C410 117.1(4) . . ?
N41 C47 C42 111.2(4) . . ?
N41 C47 H47A 109.4 . . ?
C42 C47 H47A 109.4 . . ?
N41 C47 H47B 109.4 . . ?
C42 C47 H47B 109.4 . . ?
H47A C47 H47B 108.0 . . ?
N41 C48 H48A 109.5 . . ?
N41 C48 H48B 109.5 . . ?
H48A C48 H48B 109.5 . . ?
N41 C48 H48C 109.5 . . ?
H48A C48 H48C 109.5 . . ?
H48B C48 H48C 109.5 . . ?
N41 C49 H49A 109.5 . . ?
N41 C49 H49B 109.5 . . ?
H49A C49 H49B 109.5 . . ?
N41 C49 H49C 109.5 . . ?
H49A C49 H49C 109.5 . . ?
H49B C49 H49C 109.5 . . ?
N42 C410 C46 111.4(3) . . ?
N42 C410 Li42 49.1(3) . . ?
C46 C410 Li42 75.8(3) . . ?
N42 C410 H41A 109.4 . . ?
C46 C410 H41A 109.4 . . ?
Li42 C410 H41A 91.5 . . ?
N42 C410 H41B 109.4 . . ?
C46 C410 H41B 109.4 . . ?
Li42 C410 H41B 155.9 . . ?
H41A C410 H41B 108.0 . . ?
N42 C411 H41C 109.5 . . ?
N42 C411 H41D 109.5 . . ?
H41C C411 H41D 109.5 . . ?
N42 C411 H41E 109.5 . . ?
H41C C411 H41E 109.5 . . ?
H41D C411 H41E 109.5 . . ?
N42 C412 H41F 109.5 . . ?
N42 C412 H41G 109.5 . . ?
H41F C412 H41G 109.5 . . ?
N42 C412 H41H 109.5 . . ?
H41F C412 H41H 109.5 . . ?
H41G C412 H41H 109.5 . . ?
N41 Li41 N41 117.1(6) . 2_655 ?
N41 Li41 C41 86.98(15) . . ?
N41 Li41 C41 129.01(14) 2_655 . ?
N41 Li41 C41 129.01(14) . 2_655 ?
N41 Li41 C41 86.98(15) 2_655 2_655 ?
C41 Li41 C41 112.9(6) . 2_655 ?
N41 Li41 Li42 121.4(3) . . ?
N41 Li41 Li42 121.4(3) 2_655 . ?
C41 Li41 Li42 56.4(3) . . ?
C41 Li41 Li42 56.4(3) 2_655 . ?
N42 Li42 N42 114.6(6) . 2_655 ?
N42 Li42 C41 87.43(15) . . ?
N42 Li42 C41 129.84(14) 2_655 . ?
N42 Li42 C41 129.84(14) . 2_655 ?
N42 Li42 C41 87.43(15) 2_655 2_655 ?
C41 Li42 C41 113.0(5) . 2_655 ?
N42 Li42 Li41 122.7(3) . . ?
N42 Li42 Li41 122.7(3) 2_655 . ?
C41 Li42 Li41 56.5(3) . . ?
C41 Li42 Li41 56.5(3) 2_655 . ?
N42 Li42 C410 31.86(13) . . ?
N42 Li42 C410 142.9(5) 2_655 . ?
C41 Li42 C410 58.78(15) . . ?
C41 Li42 C410 124.8(3) 2_655 . ?
Li41 Li42 C410 92.7(3) . . ?
N42 Li42 C410 142.9(5) . 2_655 ?
N42 Li42 C410 31.86(13) 2_655 2_655 ?
C41 Li42 C410 124.8(3) . 2_655 ?
C41 Li42 C410 58.77(15) 2_655 2_655 ?
Li41 Li42 C410 92.7(3) . 2_655 ?
C410 Li42 C410 174.5(5) . 2_655 ?

loop_
_geom_bond_atom_site_label_1
_geom_bond_atom_site_label_2
_geom_bond_distance
_geom_bond_site_symmetry_2
_geom_bond_publ_flag
N11 C19 1.4671(14) . ?
N11 C18 1.4672(14) . ?
N11 C17 1.485(5) . ?
N11 Li11 2.121(10) . ?
N12 C112 1.4668(14) . ?
N12 C111 1.4670(14) . ?
N12 C110 1.486(5) . ?
N12 Li12 2.099(9) . ?
N13 C121 1.4669(14) . ?
N13 C120 1.4672(14) . ?
N13 C119 1.488(5) . ?
N13 Li12 2.129(10) . ?
N14 C124 1.4671(14) . ?
N14 C123 1.4672(14) . ?
N14 C122 1.481(5) . ?
N14 Li11 2.114(9) . ?
C11 C12 1.401(5) . ?
C11 C16 1.409(5) . ?
C11 Li12 2.171(10) . ?
C11 Li11 2.206(9) . ?
C12 C13 1.391(5) . ?
C12 C17 1.517(5) . ?
C13 C14 1.388(6) . ?
C13 H13 0.9500 . ?
C14 C15 1.379(5) . ?
C14 H14 0.9500 . ?
C15 C16 1.388(5) . ?
C15 H15 0.9500 . ?
C16 C110 1.508(5) . ?
C17 H17A 0.9900 . ?
C17 H17B 0.9900 . ?
C18 H18A 0.9800 . ?
C18 H18B 0.9800 . ?
C18 H18C 0.9800 . ?
C19 H19A 0.9800 . ?
C19 H19B 0.9800 . ?
C19 H19C 0.9800 . ?
C110 Li12 2.781(10) . ?
C110 H11A 0.9900 . ?
C110 H11B 0.9900 . ?
C111 H11C 0.9800 . ?
C111 H11D 0.9800 . ?
C111 H11E 0.9800 . ?
C112 H11F 0.9800 . ?
C112 H11G 0.9800 . ?
C112 H11H 0.9800 . ?
C113 C114 1.400(5) . ?
C113 C118 1.400(5) . ?
C113 Li11 2.207(10) . ?
C113 Li12 2.222(9) . ?
C114 C115 1.383(5) . ?
C114 C119 1.507(5) . ?
C114 Li12 2.789(9) . ?
C115 C116 1.379(5) . ?
C115 H115 0.9500 . ?
C116 C117 1.379(5) . ?
C116 H116 0.9500 . ?
C117 C118 1.390(5) . ?
C117 H117 0.9500 . ?
C118 C122 1.520(5) . ?
C119 Li12 2.780(10) . ?
C119 H11I 0.9900 . ?
C119 H11J 0.9900 . ?
C120 H12A 0.9800 . ?
C120 H12B 0.9800 . ?
C120 H12C 0.9800 . ?
C121 H12D 0.9800 . ?
C121 H12E 0.9800 . ?
C121 H12F 0.9800 . ?
C122 H12G 0.9900 . ?
C122 H12H 0.9900 . ?
C123 H12I 0.9800 . ?
C123 H12J 0.9800 . ?
C123 H12K 0.9800 . ?
C124 H12L 0.9800 . ?
C124 H12M 0.9800 . ?
C124 H12N 0.9800 . ?
Li11 Li12 2.443(12) . ?
N21 C28 1.4670(14) . ?
N21 C29 1.4670(14) . ?
N21 C27 1.473(5) . ?
N21 Li21 2.086(9) . ?
N22 C212 1.4669(14) . ?
N22 C211 1.4672(14) . ?
N22 C210 1.489(5) . ?
N22 Li22 2.109(9) . ?
N23 C221 1.4669(14) . ?
N23 C220 1.4670(14) . ?
N23 C219 1.484(5) . ?
N23 Li22 2.106(9) . ?
N24 C223 1.4671(14) . ?
N24 C224 1.4672(14) . ?
N24 C222 1.471(5) . ?
N24 Li21 2.104(9) . ?
C21 C26 1.397(5) . ?
C21 C22 1.407(5) . ?
C21 Li21 2.204(9) . ?
C21 Li22 2.222(9) . ?
C22 C23 1.392(5) . ?
C22 C27 1.515(5) . ?
C23 C24 1.384(5) . ?
C23 H23 0.9500 . ?
C24 C25 1.376(5) . ?
C24 H24 0.9500 . ?
C25 C26 1.389(5) . ?
C25 H25 0.9500 . ?
C26 C210 1.497(5) . ?
C27 Li21 2.764(10) . ?
C27 H27A 0.9900 . ?
C27 H27B 0.9900 . ?
C28 H28A 0.9800 . ?
C28 H28B 0.9800 . ?
C28 H28C 0.9800 . ?
C29 H29A 0.9800 . ?
C29 H29B 0.9800 . ?
C29 H29C 0.9800 . ?
C210 Li22 2.763(9) . ?
C210 H21A 0.9900 . ?
C210 H21B 0.9900 . ?
C211 H21C 0.9800 . ?
C211 H21D 0.9800 . ?
C211 H21E 0.9800 . ?
C212 H21F 0.9800 . ?
C212 H21G 0.9800 . ?
C212 H21H 0.9800 . ?
C213 C214 1.409(5) . ?
C213 C218 1.415(5) . ?
C213 Li22 2.193(10) . ?
C213 Li21 2.221(9) . ?
C214 C215 1.392(5) . ?
C214 C219 1.512(5) . ?
C215 C216 1.386(5) . ?
C215 H215 0.9500 . ?
C216 C217 1.386(5) . ?
C216 H216 0.9500 . ?
C217 C218 1.398(5) . ?
C217 H217 0.9500 . ?
C218 C222 1.508(5) . ?
C219 Li22 2.787(9) . ?
C219 H21I 0.9900 . ?
C219 H21J 0.9900 . ?
C220 H22A 0.9800 . ?
C220 H22B 0.9800 . ?
C220 H22C 0.9800 . ?
C221 H22D 0.9800 . ?
C221 H22E 0.9800 . ?
C221 H22F 0.9800 . ?
C222 Li21 2.758(10) . ?
C222 H22G 0.9900 . ?
C222 H22H 0.9900 . ?
C223 H22I 0.9800 . ?
C223 H22J 0.9800 . ?
C223 H22K 0.9800 . ?
C224 H22L 0.9800 . ?
C224 H22M 0.9800 . ?
C224 H22N 0.9800 . ?
Li21 Li22 2.477(12) . ?
N31 C38 1.4671(14) . ?
N31 C39 1.4671(14) . ?
N31 C37 1.486(5) . ?
N31 Li31 2.153(7) . ?
N32 C311 1.4670(14) . ?
N32 C312 1.4671(14) . ?
N32 C310 1.476(5) . ?
N32 Li32 2.136(7) . ?
C31 C36 1.416(5) . ?
C31 C32 1.417(5) . ?
C31 Li31 2.202(7) . ?
C31 Li32 2.218(7) . ?
C32 C33 1.381(5) . ?
C32 C37 1.509(5) . ?
C33 C34 1.397(5) . ?
C33 H33 0.9500 . ?
C34 C35 1.380(5) . ?
C34 H34 0.9500 . ?
C35 C36 1.385(5) . ?
C35 H35 0.9500 . ?
C36 C310 1.514(5) . ?
C37 H37A 0.9900 . ?
C37 H37B 0.9900 . ?
C38 H38A 0.9800 . ?
C38 H38B 0.9800 . ?
C38 H38C 0.9800 . ?
C39 H39A 0.9800 . ?
C39 H39B 0.9800 . ?
C39 H39C 0.9800 . ?
C310 H31A 0.9900 . ?
C310 H31B 0.9900 . ?
C311 H31C 0.9800 . ?
C311 H31D 0.9800 . ?
C311 H31E 0.9800 . ?
C312 H31F 0.9800 . ?
C312 H31G 0.9800 . ?
C312 H31H 0.9800 . ?
Li31 N31 2.153(7) 2_756 ?
Li31 C31 2.202(7) 2_756 ?
Li31 Li32 2.419(16) . ?
Li32 N32 2.136(7) 2_756 ?
Li32 C31 2.218(7) 2_756 ?
N41 C49 1.4670(14) . ?
N41 C48 1.4670(14) . ?
N41 C47 1.486(5) . ?
N41 Li41 2.125(7) . ?
N42 C412 1.4670(14) . ?
N42 C411 1.4672(14) . ?
N42 C410 1.486(5) . ?
N42 Li42 2.128(7) . ?
C41 C46 1.409(5) . ?
C41 C42 1.412(5) . ?
C41 Li42 2.188(8) . ?
C41 Li41 2.191(8) . ?
C42 C43 1.379(5) . ?
C42 C47 1.520(5) . ?
C43 C44 1.384(5) . ?
C43 H43 0.9500 . ?
C44 C45 1.391(5) . ?
C44 H44 0.9500 . ?
C45 C46 1.379(5) . ?
C45 H45 0.9500 . ?
C46 C410 1.513(5) . ?
C47 H47A 0.9900 . ?
C47 H47B 0.9900 . ?
C48 H48A 0.9800 . ?
C48 H48B 0.9800 . ?
C48 H48C 0.9800 . ?
C49 H49A 0.9800 . ?
C49 H49B 0.9800 . ?
C49 H49C 0.9800 . ?
C410 Li42 2.781(5) . ?
C410 H41A 0.9900 . ?
C410 H41B 0.9900 . ?
C411 H41C 0.9800 . ?
C411 H41D 0.9800 . ?
C411 H41E 0.9800 . ?
C412 H41F 0.9800 . ?
C412 H41G 0.9800 . ?
C412 H41H 0.9800 . ?
Li41 N41 2.125(7) 2_655 ?
Li41 C41 2.191(8) 2_655 ?
Li41 Li42 2.418(17) . ?
Li42 N42 2.128(7) 2_655 ?
Li42 C41 2.188(8) 2_655 ?
Li42 C410 2.781(5) 2_655 ?

loop_
_geom_torsion_atom_site_label_1
_geom_torsion_atom_site_label_2
_geom_torsion_atom_site_label_3
_geom_torsion_atom_site_label_4
_geom_torsion
_geom_torsion_site_symmetry_1
_geom_torsion_site_symmetry_2
_geom_torsion_site_symmetry_3
_geom_torsion_site_symmetry_4
_geom_torsion_publ_flag
C16 C11 C12 C13 0.1(2) . . . . ?
Li12 C11 C12 C13 139.1(5) . . . . ?
Li11 C11 C12 C13 -150.7(3) . . . . ?
C16 C11 C12 C17 -179.3(4) . . . . ?
Li12 C11 C12 C17 -40.3(6) . . . . ?
Li11 C11 C12 C17 29.9(4) . . . . ?
C11 C12 C13 C14 -0.3(2) . . . . ?
C17 C12 C13 C14 179.1(5) . . . . ?
C12 C13 C14 C15 0.7(5) . . . . ?
C13 C14 C15 C16 -1.0(6) . . . . ?
C14 C15 C16 C11 0.8(6) . . . . ?
C14 C15 C16 C110 178.1(4) . . . . ?
C12 C11 C16 C15 -0.4(5) . . . . ?
Li12 C11 C16 C15 -151.9(4) . . . . ?
Li11 C11 C16 C15 138.5(5) . . . . ?
C12 C11 C16 C110 -177.7(4) . . . . ?
Li12 C11 C16 C110 30.8(4) . . . . ?
Li11 C11 C16 C110 -38.9(6) . . . . ?
C19 N11 C17 C12 168.2(4) . . . . ?
C18 N11 C17 C12 -71.1(6) . . . . ?
Li11 N11 C17 C12 45.2(5) . . . . ?
C13 C12 C17 N11 124.2(4) . . . . ?
C11 C12 C17 N11 -56.4(5) . . . . ?
C112 N12 C110 C16 166.1(4) . . . . ?
C111 N12 C110 C16 -72.6(5) . . . . ?
Li12 N12 C110 C16 44.0(5) . . . . ?
C112 N12 C110 Li12 122.1(4) . . . . ?
C111 N12 C110 Li12 -116.6(4) . . . . ?
C15 C16 C110 N12 126.4(4) . . . . ?
C11 C16 C110 N12 -56.2(5) . . . . ?
C15 C16 C110 Li12 158.7(4) . . . . ?
C11 C16 C110 Li12 -23.9(4) . . . . ?
C118 C113 C114 C115 -0.5(2) . . . . ?
Li11 C113 C114 C115 150.5(5) . . . . ?
Li12 C113 C114 C115 -144.9(3) . . . . ?
C118 C113 C114 C119 -178.6(4) . . . . ?
Li11 C113 C114 C119 -27.5(6) . . . . ?
Li12 C113 C114 C119 37.0(4) . . . . ?
C118 C113 C114 Li12 144.3(4) . . . . ?
Li11 C113 C114 Li12 -64.6(5) . . . . ?
C113 C114 C115 C116 0.2(2) . . . . ?
C119 C114 C115 C116 178.3(4) . . . . ?
Li12 C114 C115 C116 -69.8(8) . . . . ?
C114 C115 C116 C117 -1.1(5) . . . . ?
C115 C116 C117 C118 2.2(6) . . . . ?
C116 C117 C118 C113 -2.6(6) . . . . ?
C116 C117 C118 C122 177.5(4) . . . . ?
C114 C113 C118 C117 1.7(4) . . . . ?
Li11 C113 C118 C117 -158.7(4) . . . . ?
Li12 C113 C118 C117 131.0(5) . . . . ?
C114 C113 C118 C122 -178.4(4) . . . . ?
Li11 C113 C118 C122 21.2(5) . . . . ?
Li12 C113 C118 C122 -49.1(6) . . . . ?
C121 N13 C119 C114 166.2(5) . . . . ?
C120 N13 C119 C114 -72.3(6) . . . . ?
Li12 N13 C119 C114 44.6(5) . . . . ?
C121 N13 C119 Li12 121.6(5) . . . . ?
C120 N13 C119 Li12 -117.0(5) . . . . ?
C115 C114 C119 N13 118.7(4) . . . . ?
C113 C114 C119 N13 -63.1(5) . . . . ?
Li12 C114 C119 N13 -33.5(4) . . . . ?
C115 C114 C119 Li12 152.2(3) . . . . ?
C113 C114 C119 Li12 -29.6(3) . . . . ?
C124 N14 C122 C118 -69.2(5) . . . . ?
C123 N14 C122 C118 170.4(5) . . . . ?
Li11 N14 C122 C118 45.8(5) . . . . ?
C117 C118 C122 N14 130.1(4) . . . . ?
C113 C118 C122 N14 -49.7(5) . . . . ?
C124 N14 Li11 N11 -45.2(6) . . . . ?
C123 N14 Li11 N11 81.5(6) . . . . ?
C122 N14 Li11 N11 -159.9(4) . . . . ?
C124 N14 Li11 C11 -155.9(5) . . . . ?
C123 N14 Li11 C11 -29.2(8) . . . . ?
C122 N14 Li11 C11 89.4(6) . . . . ?
C124 N14 Li11 C113 87.5(4) . . . . ?
C123 N14 Li11 C113 -145.8(4) . . . . ?
C122 N14 Li11 C113 -27.2(4) . . . . ?
C124 N14 Li11 Li12 133.0(5) . . . . ?
C123 N14 Li11 Li12 -100.3(6) . . . . ?
C122 N14 Li11 Li12 18.3(6) . . . . ?
C19 N11 Li11 N14 82.1(6) . . . . ?
C18 N11 Li11 N14 -43.5(6) . . . . ?
C17 N11 Li11 N14 -159.0(4) . . . . ?
C19 N11 Li11 C11 -142.1(5) . . . . ?
C18 N11 Li11 C11 92.3(4) . . . . ?
C17 N11 Li11 C11 -23.2(4) . . . . ?
C19 N11 Li11 C113 -25.7(8) . . . . ?
C18 N11 Li11 C113 -151.4(5) . . . . ?
C17 N11 Li11 C113 93.1(6) . . . . ?
C19 N11 Li11 Li12 -96.0(6) . . . . ?
C18 N11 Li11 Li12 138.3(5) . . . . ?
C17 N11 Li11 Li12 22.8(6) . . . . ?
C12 C11 Li11 N14 120.2(6) . . . . ?
C16 C11 Li11 N14 -22.4(9) . . . . ?
Li12 C11 Li11 N14 -106.2(6) . . . . ?
C12 C11 Li11 N11 -2.4(4) . . . . ?
C16 C11 Li11 N11 -145.0(4) . . . . ?
Li12 C11 Li11 N11 131.2(4) . . . . ?
C12 C11 Li11 C113 -134.2(4) . . . . ?
C16 C11 Li11 C113 83.2(6) . . . . ?
Li12 C11 Li11 C113 -0.6(4) . . . . ?
C12 C11 Li11 Li12 -133.6(4) . . . . ?
C16 C11 Li11 Li12 83.8(5) . . . . ?
C114 C113 Li11 N14 -148.9(4) . . . . ?
C118 C113 Li11 N14 4.5(4) . . . . ?
Li12 C113 Li11 N14 134.7(4) . . . . ?
C114 C113 Li11 N11 -27.9(8) . . . . ?
C118 C113 Li11 N11 125.4(5) . . . . ?
Li12 C113 Li11 N11 -104.3(6) . . . . ?
C114 C113 Li11 C11 77.0(6) . . . . ?
C118 C113 Li11 C11 -129.6(4) . . . . ?
Li12 C113 Li11 C11 0.6(4) . . . . ?
C114 C113 Li11 Li12 76.4(5) . . . . ?
C118 C113 Li11 Li12 -130.2(4) . . . . ?
C112 N12 Li12 N13 86.7(5) . . . . ?
C111 N12 Li12 N13 -39.3(6) . . . . ?
C110 N12 Li12 N13 -155.5(4) . . . . ?
C112 N12 Li12 C11 -140.1(4) . . . . ?
C111 N12 Li12 C11 93.9(4) . . . . ?
C110 N12 Li12 C11 -22.3(4) . . . . ?
C112 N12 Li12 C113 -22.8(7) . . . . ?
C111 N12 Li12 C113 -148.8(5) . . . . ?
C110 N12 Li12 C113 95.0(6) . . . . ?
C112 N12 Li12 Li11 -91.4(6) . . . . ?
C111 N12 Li12 Li11 142.6(5) . . . . ?
C110 N12 Li12 Li11 26.4(5) . . . . ?
C112 N12 Li12 C119 61.0(8) . . . . ?
C111 N12 Li12 C119 -65.0(7) . . . . ?
C110 N12 Li12 C119 178.8(6) . . . . ?
C112 N12 Li12 C110 -117.8(5) . . . . ?
C111 N12 Li12 C110 116.2(4) . . . . ?
C112 N12 Li12 C114 15.2(7) . . . . ?
C111 N12 Li12 C114 -110.8(6) . . . . ?
C110 N12 Li12 C114 133.0(5) . . . . ?
C121 N13 Li12 N12 92.6(6) . . . . ?
C120 N13 Li12 N12 -35.6(6) . . . . ?
C119 N13 Li12 N12 -150.6(4) . . . . ?
C121 N13 Li12 C11 -18.8(7) . . . . ?
C120 N13 Li12 C11 -147.0(5) . . . . ?
C119 N13 Li12 C11 98.0(6) . . . . ?
C121 N13 Li12 C113 -136.9(4) . . . . ?
C120 N13 Li12 C113 94.9(4) . . . . ?
C119 N13 Li12 C113 -20.1(4) . . . . ?
C121 N13 Li12 Li11 -89.3(6) . . . . ?
C120 N13 Li12 Li11 142.5(5) . . . . ?
C119 N13 Li12 Li11 27.5(6) . . . . ?
C121 N13 Li12 C119 -116.8(5) . . . . ?
C120 N13 Li12 C119 115.0(5) . . . . ?
C121 N13 Li12 C110 70.3(8) . . . . ?
C120 N13 Li12 C110 -57.9(8) . . . . ?
C119 N13 Li12 C110 -172.9(7) . . . . ?
C121 N13 Li12 C114 -141.3(4) . . . . ?
C120 N13 Li12 C114 90.4(4) . . . . ?
C119 N13 Li12 C114 -24.5(3) . . . . ?
C12 C11 Li12 N12 -146.1(4) . . . . ?
C16 C11 Li12 N12 -3.2(4) . . . . ?
Li11 C11 Li12 N12 129.5(4) . . . . ?
C12 C11 Li12 N13 -21.7(8) . . . . ?
C16 C11 Li12 N13 121.1(5) . . . . ?
Li11 C11 Li12 N13 -106.2(6) . . . . ?
C12 C11 Li12 C113 85.1(6) . . . . ?
C16 C11 Li12 C113 -132.1(4) . . . . ?
Li11 C11 Li12 C113 0.6(4) . . . . ?
C12 C11 Li12 Li11 84.4(5) . . . . ?
C16 C11 Li12 Li11 -132.7(4) . . . . ?
C12 C11 Li12 C119 18.5(7) . . . . ?
C16 C11 Li12 C119 161.4(4) . . . . ?
Li11 C11 Li12 C119 -65.9(5) . . . . ?
C12 C11 Li12 C110 -159.5(5) . . . . ?
C16 C11 Li12 C110 -16.7(3) . . . . ?
Li11 C11 Li12 C110 116.0(3) . . . . ?
C12 C11 Li12 C114 58.5(7) . . . . ?
C16 C11 Li12 C114 -158.6(5) . . . . ?
Li11 C11 Li12 C114 -25.9(5) . . . . ?
C114 C113 Li12 N12 115.7(5) . . . . ?
C118 C113 Li12 N12 -19.3(8) . . . . ?
Li11 C113 Li12 N12 -105.9(6) . . . . ?
C114 C113 Li12 N13 -7.6(3) . . . . ?
C118 C113 Li12 N13 -142.6(4) . . . . ?
Li11 C113 Li12 N13 130.8(4) . . . . ?
C114 C113 Li12 C11 -139.0(4) . . . . ?
C118 C113 Li12 C11 86.0(6) . . . . ?
Li11 C113 Li12 C11 -0.6(4) . . . . ?
C114 C113 Li12 Li11 -138.3(3) . . . . ?
C118 C113 Li12 Li11 86.6(5) . . . . ?
C114 C113 Li12 C119 -19.9(2) . . . . ?
C118 C113 Li12 C119 -155.0(5) . . . . ?
Li11 C113 Li12 C119 118.4(3) . . . . ?
C114 C113 Li12 C110 154.2(4) . . . . ?
C118 C113 Li12 C110 19.2(7) . . . . ?
Li11 C113 Li12 C110 -67.5(5) . . . . ?
C118 C113 Li12 C114 -135.0(5) . . . . ?
Li11 C113 Li12 C114 138.3(3) . . . . ?
N14 Li11 Li12 N12 57.2(7) . . . . ?
N11 Li11 Li12 N12 -124.7(5) . . . . ?
C11 Li11 Li12 N12 -63.9(4) . . . . ?
C113 Li11 Li12 N12 115.4(5) . . . . ?
N14 Li11 Li12 N13 -120.8(5) . . . . ?
N11 Li11 Li12 N13 57.3(7) . . . . ?
C11 Li11 Li12 N13 118.1(5) . . . . ?
C113 Li11 Li12 N13 -62.7(4) . . . . ?
N14 Li11 Li12 C11 121.2(5) . . . . ?
N11 Li11 Li12 C11 -60.8(4) . . . . ?
C113 Li11 Li12 C11 179.3(4) . . . . ?
N14 Li11 Li12 C113 -58.1(5) . . . . ?
N11 Li11 Li12 C113 119.9(5) . . . . ?
C11 Li11 Li12 C113 -179.3(4) . . . . ?
N14 Li11 Li12 C119 -106.6(5) . . . . ?
N11 Li11 Li12 C119 71.4(5) . . . . ?
C11 Li11 Li12 C119 132.2(4) . . . . ?
C113 Li11 Li12 C119 -48.5(3) . . . . ?
N14 Li11 Li12 C110 70.8(5) . . . . ?
N11 Li11 Li12 C110 -111.2(5) . . . . ?
C11 Li11 Li12 C110 -50.4(3) . . . . ?
C113 Li11 Li12 C110 128.9(3) . . . . ?
N14 Li11 Li12 C114 -77.7(5) . . . . ?
N11 Li11 Li12 C114 100.3(5) . . . . ?
C11 Li11 Li12 C114 161.1(4) . . . . ?
C113 Li11 Li12 C114 -19.59(18) . . . . ?
N13 C119 Li12 N12 46.7(6) . . . . ?
C114 C119 Li12 N12 -90.5(7) . . . . ?
C114 C119 Li12 N13 -137.2(5) . . . . ?
N13 C119 Li12 C11 -107.0(5) . . . . ?
C114 C119 Li12 C11 115.8(5) . . . . ?
N13 C119 Li12 C113 156.2(5) . . . . ?
C114 C119 Li12 C113 19.0(2) . . . . ?
N13 C119 Li12 Li11 -156.8(5) . . . . ?
C114 C119 Li12 Li11 66.0(4) . . . . ?
N13 C119 Li12 C110 54(4) . . . . ?
C114 C119 Li12 C110 -83(4) . . . . ?
N13 C119 Li12 C114 137.2(5) . . . . ?
C16 C110 Li12 N12 -137.9(4) . . . . ?
N12 C110 Li12 N13 39.8(7) . . . . ?
C16 C110 Li12 N13 -98.1(7) . . . . ?
N12 C110 Li12 C11 153.7(4) . . . . ?
C16 C110 Li12 C11 15.8(2) . . . . ?
N12 C110 Li12 C113 -107.3(5) . . . . ?
C16 C110 Li12 C113 114.8(5) . . . . ?
N12 C110 Li12 Li11 -157.5(5) . . . . ?
C16 C110 Li12 Li11 64.6(4) . . . . ?
N12 C110 Li12 C119 -8(4) . . . . ?
C16 C110 Li12 C119 -146(4) . . . . ?
N12 C110 Li12 C114 -83.5(7) . . . . ?
C16 C110 Li12 C114 138.6(7) . . . . ?
C115 C114 Li12 N12 1.7(12) . . . . ?
C113 C114 Li12 N12 -89.2(6) . . . . ?
C119 C114 Li12 N12 124.6(6) . . . . ?
C115 C114 Li12 N13 -98.1(8) . . . . ?
C113 C114 Li12 N13 171.1(4) . . . . ?
C119 C114 Li12 N13 24.9(3) . . . . ?
C115 C114 Li12 C11 146.7(7) . . . . ?
C113 C114 Li12 C11 55.9(5) . . . . ?
C119 C114 Li12 C11 -90.3(6) . . . . ?
C115 C114 Li12 C113 90.8(9) . . . . ?
C119 C114 Li12 C113 -146.2(4) . . . . ?
C115 C114 Li12 Li11 125.0(8) . . . . ?
C113 C114 Li12 Li11 34.1(3) . . . . ?
C119 C114 Li12 Li11 -112.1(4) . . . . ?
C115 C114 Li12 C119 -123.0(9) . . . . ?
C113 C114 Li12 C119 146.2(4) . . . . ?
C115 C114 Li12 C110 47.6(12) . . . . ?
C113 C114 Li12 C110 -43.2(6) . . . . ?
C119 C114 Li12 C110 170.6(8) . . . . ?
C26 C21 C22 C23 -0.5(2) . . . . ?
Li21 C21 C22 C23 -155.9(3) . . . . ?
Li22 C21 C22 C23 134.4(5) . . . . ?
C26 C21 C22 C27 179.8(4) . . . . ?
Li21 C21 C22 C27 24.4(4) . . . . ?
Li22 C21 C22 C27 -45.3(6) . . . . ?
C21 C22 C23 C24 -0.5(2) . . . . ?
C27 C22 C23 C24 179.3(4) . . . . ?
C22 C23 C24 C25 0.6(4) . . . . ?
C23 C24 C25 C26 0.2(6) . . . . ?
C24 C25 C26 C21 -1.3(6) . . . . ?
C24 C25 C26 C210 177.2(4) . . . . ?
C22 C21 C26 C25 1.4(4) . . . . ?
Li21 C21 C26 C25 144.6(5) . . . . ?
Li22 C21 C26 C25 -148.0(4) . . . . ?
C22 C21 C26 C210 -177.1(4) . . . . ?
Li21 C21 C26 C210 -33.9(6) . . . . ?
Li22 C21 C26 C210 33.5(4) . . . . ?
C28 N21 C27 C22 -68.1(5) . . . . ?
C29 N21 C27 C22 171.6(4) . . . . ?
Li21 N21 C27 C22 46.2(4) . . . . ?
C28 N21 C27 Li21 -114.3(4) . . . . ?
C29 N21 C27 Li21 125.4(4) . . . . ?
C23 C22 C27 N21 127.4(3) . . . . ?
C21 C22 C27 N21 -52.8(5) . . . . ?
C23 C22 C27 Li21 160.8(3) . . . . ?
C21 C22 C27 Li21 -19.4(3) . . . . ?
C212 N22 C210 C26 170.0(4) . . . . ?
C211 N22 C210 C26 -68.8(5) . . . . ?
Li22 N22 C210 C26 45.4(5) . . . . ?
C212 N22 C210 Li22 124.7(5) . . . . ?
C211 N22 C210 Li22 -114.1(5) . . . . ?
C25 C26 C210 N22 121.0(4) . . . . ?
C21 C26 C210 N22 -60.4(5) . . . . ?
C25 C26 C210 Li22 154.6(4) . . . . ?
C21 C26 C210 Li22 -26.9(4) . . . . ?
C218 C213 C214 C215 -0.2(2) . . . . ?
Li22 C213 C214 C215 -155.0(3) . . . . ?
Li21 C213 C214 C215 133.6(5) . . . . ?
C218 C213 C214 C219 -178.7(4) . . . . ?
Li22 C213 C214 C219 26.5(4) . . . . ?
Li21 C213 C214 C219 -44.9(5) . . . . ?
C213 C214 C215 C216 -0.2(2) . . . . ?
C219 C214 C215 C216 178.3(4) . . . . ?
C214 C215 C216 C217 0.3(4) . . . . ?
C215 C216 C217 C218 0.0(6) . . . . ?
C216 C217 C218 C213 -0.5(6) . . . . ?
C216 C217 C218 C222 -179.6(4) . . . . ?
C214 C213 C218 C217 0.5(4) . . . . ?
Li22 C213 C218 C217 144.2(5) . . . . ?
Li21 C213 C218 C217 -147.8(4) . . . . ?
C214 C213 C218 C222 179.7(3) . . . . ?
Li22 C213 C218 C222 -36.6(6) . . . . ?
Li21 C213 C218 C222 31.4(4) . . . . ?
C221 N23 C219 C214 168.7(4) . . . . ?
C220 N23 C219 C214 -69.1(5) . . . . ?
Li22 N23 C219 C214 45.7(5) . . . . ?
C221 N23 C219 Li22 122.9(5) . . . . ?
C220 N23 C219 Li22 -114.8(5) . . . . ?
C215 C214 C219 N23 127.6(3) . . . . ?
C213 C214 C219 N23 -53.8(5) . . . . ?
C215 C214 C219 Li22 160.8(3) . . . . ?
C213 C214 C219 Li22 -20.6(3) . . . . ?
C223 N24 C222 C218 169.2(4) . . . . ?
C224 N24 C222 C218 -70.6(5) . . . . ?
Li21 N24 C222 C218 47.8(4) . . . . ?
C223 N24 C222 Li21 121.4(4) . . . . ?
C224 N24 C222 Li21 -118.4(4) . . . . ?
C217 C218 C222 N24 118.9(4) . . . . ?
C213 C218 C222 N24 -60.3(5) . . . . ?
C217 C218 C222 Li21 153.9(4) . . . . ?
C213 C218 C222 Li21 -25.3(3) . . . . ?
C28 N21 Li21 N24 -45.6(5) . . . . ?
C29 N21 Li21 N24 79.8(5) . . . . ?
C27 N21 Li21 N24 -160.4(4) . . . . ?
C28 N21 Li21 C21 88.5(4) . . . . ?
C29 N21 Li21 C21 -146.1(4) . . . . ?
C27 N21 Li21 C21 -26.4(3) . . . . ?
C28 N21 Li21 C213 -154.2(5) . . . . ?
C29 N21 Li21 C213 -28.8(7) . . . . ?
C27 N21 Li21 C213 90.9(6) . . . . ?
C28 N21 Li21 Li22 133.0(5) . . . . ?
C29 N21 Li21 Li22 -101.6(5) . . . . ?
C27 N21 Li21 Li22 18.2(5) . . . . ?
C28 N21 Li21 C222 -61.8(7) . . . . ?
C29 N21 Li21 C222 63.6(7) . . . . ?
C27 N21 Li21 C222 -176.7(5) . . . . ?
C28 N21 Li21 C27 114.9(4) . . . . ?
C29 N21 Li21 C27 -119.7(4) . . . . ?
C223 N24 Li21 N21 81.5(5) . . . . ?
C224 N24 Li21 N21 -45.2(5) . . . . ?
C222 N24 Li21 N21 -160.7(4) . . . . ?
C223 N24 Li21 C21 -25.5(7) . . . . ?
C224 N24 Li21 C21 -152.3(5) . . . . ?
C222 N24 Li21 C21 92.3(6) . . . . ?
C223 N24 Li21 C213 -142.5(4) . . . . ?
C224 N24 Li21 C213 90.8(4) . . . . ?
C222 N24 Li21 C213 -24.7(3) . . . . ?
C223 N24 Li21 Li22 -97.1(5) . . . . ?
C224 N24 Li21 Li22 136.1(5) . . . . ?
C222 N24 Li21 Li22 20.7(5) . . . . ?
C223 N24 Li21 C222 -117.8(4) . . . . ?
C224 N24 Li21 C222 115.4(4) . . . . ?
C223 N24 Li21 C27 65.2(7) . . . . ?
C224 N24 Li21 C27 -61.5(7) . . . . ?
C222 N24 Li21 C27 -177.0(5) . . . . ?
C26 C21 Li21 N21 -144.2(4) . . . . ?
C22 C21 Li21 N21 2.3(3) . . . . ?
Li22 C21 Li21 N21 136.4(4) . . . . ?
C26 C21 Li21 N24 -26.4(9) . . . . ?
C22 C21 Li21 N24 120.1(5) . . . . ?
Li22 C21 Li21 N24 -105.9(6) . . . . ?
C26 C21 Li21 C213 80.2(6) . . . . ?
C22 C21 Li21 C213 -133.3(3) . . . . ?
Li22 C21 Li21 C213 0.8(4) . . . . ?
C26 C21 Li21 Li22 79.4(5) . . . . ?
C22 C21 Li21 Li22 -134.1(3) . . . . ?
C26 C21 Li21 C222 13.6(7) . . . . ?
C22 C21 Li21 C222 160.1(4) . . . . ?
Li22 C21 Li21 C222 -65.8(4) . . . . ?
C26 C21 Li21 C27 -159.9(5) . . . . ?
C22 C21 Li21 C27 -13.4(2) . . . . ?
Li22 C21 Li21 C27 120.7(3) . . . . ?
C214 C213 Li21 N21 -22.3(8) . . . . ?
C218 C213 Li21 N21 116.4(5) . . . . ?
Li22 C213 Li21 N21 -108.2(6) . . . . ?
C214 C213 Li21 N24 -141.0(4) . . . . ?
C218 C213 Li21 N24 -2.3(3) . . . . ?
Li22 C213 Li21 N24 133.1(4) . . . . ?
C214 C213 Li21 C21 85.1(5) . . . . ?
C218 C213 Li21 C21 -136.3(4) . . . . ?
Li22 C213 Li21 C21 -0.8(4) . . . . ?
C214 C213 Li21 Li22 85.9(5) . . . . ?
C218 C213 Li21 Li22 -135.5(4) . . . . ?
C214 C213 Li21 C222 -155.8(5) . . . . ?
C218 C213 Li21 C222 -17.2(3) . . . . ?
Li22 C213 Li21 C222 118.3(3) . . . . ?
C214 C213 Li21 C27 18.0(7) . . . . ?
C218 C213 Li21 C27 156.7(4) . . . . ?
Li22 C213 Li21 C27 -67.9(4) . . . . ?
N24 C222 Li21 N21 29.5(5) . . . . ?
C218 C222 Li21 N21 -105.1(6) . . . . ?
C218 C222 Li21 N24 -134.6(4) . . . . ?
N24 C222 Li21 C21 -113.2(5) . . . . ?
C218 C222 Li21 C21 112.2(5) . . . . ?
N24 C222 Li21 C213 150.9(4) . . . . ?
C218 C222 Li21 C213 16.4(2) . . . . ?
N24 C222 Li21 Li22 -162.6(4) . . . . ?
C218 C222 Li21 Li22 62.8(3) . . . . ?
N24 C222 Li21 C27 15(3) . . . . ?
C218 C222 Li21 C27 -119(3) . . . . ?
C22 C27 Li21 N21 -136.4(4) . . . . ?
N21 C27 Li21 N24 29.7(6) . . . . ?
C22 C27 Li21 N24 -106.7(6) . . . . ?
N21 C27 Li21 C21 148.9(4) . . . . ?
C22 C27 Li21 C21 12.6(2) . . . . ?
N21 C27 Li21 C213 -115.3(5) . . . . ?
C22 C27 Li21 C213 108.3(5) . . . . ?
N21 C27 Li21 Li22 -165.2(4) . . . . ?
C22 C27 Li21 Li22 58.5(3) . . . . ?
N21 C27 Li21 C222 17(3) . . . . ?
C22 C27 Li21 C222 -120(3) . . . . ?
C221 N23 Li22 N22 83.3(6) . . . . ?
C220 N23 Li22 N22 -43.2(6) . . . . ?
C219 N23 Li22 N22 -158.4(4) . . . . ?
C221 N23 Li22 C213 -143.2(4) . . . . ?
C220 N23 Li22 C213 90.4(4) . . . . ?
C219 N23 Li22 C213 -24.9(4) . . . . ?
C221 N23 Li22 C21 -26.8(7) . . . . ?
C220 N23 Li22 C21 -153.2(5) . . . . ?
C219 N23 Li22 C21 91.5(6) . . . . ?
C221 N23 Li22 Li21 -97.0(6) . . . . ?
C220 N23 Li22 Li21 136.6(5) . . . . ?
C219 N23 Li22 Li21 21.3(6) . . . . ?
C221 N23 Li22 C210 61.7(8) . . . . ?
C220 N23 Li22 C210 -64.7(8) . . . . ?
C219 N23 Li22 C210 -180.0(6) . . . . ?
C221 N23 Li22 C219 -118.3(5) . . . . ?
C220 N23 Li22 C219 115.3(5) . . . . ?
C212 N22 Li22 N23 85.3(6) . . . . ?
C211 N22 Li22 N23 -42.6(6) . . . . ?
C210 N22 Li22 N23 -155.5(4) . . . . ?
C212 N22 Li22 C213 -23.4(7) . . . . ?
C211 N22 Li22 C213 -151.2(5) . . . . ?
C210 N22 Li22 C213 95.9(5) . . . . ?
C212 N22 Li22 C21 -140.8(4) . . . . ?
C211 N22 Li22 C21 91.4(4) . . . . ?
C210 N22 Li22 C21 -21.5(4) . . . . ?
C212 N22 Li22 Li21 -94.5(6) . . . . ?
C211 N22 Li22 Li21 137.7(5) . . . . ?
C210 N22 Li22 Li21 24.8(6) . . . . ?
C212 N22 Li22 C210 -119.3(5) . . . . ?
C211 N22 Li22 C210 112.9(4) . . . . ?
C212 N22 Li22 C219 66.4(8) . . . . ?
C211 N22 Li22 C219 -61.5(8) . . . . ?
C210 N22 Li22 C219 -174.4(6) . . . . ?
C214 C213 Li22 N23 0.3(3) . . . . ?
C218 C213 Li22 N23 -146.5(4) . . . . ?
Li21 C213 Li22 N23 133.1(4) . . . . ?
C214 C213 Li22 N22 121.2(5) . . . . ?
C218 C213 Li22 N22 -25.7(8) . . . . ?
Li21 C213 Li22 N22 -106.1(6) . . . . ?
C214 C213 Li22 C21 -131.9(4) . . . . ?
C218 C213 Li22 C21 81.2(6) . . . . ?
Li21 C213 Li22 C21 0.8(4) . . . . ?
C214 C213 Li22 Li21 -132.7(3) . . . . ?
C218 C213 Li22 Li21 80.4(5) . . . . ?
C214 C213 Li22 C210 162.1(4) . . . . ?
C218 C213 Li22 C210 15.3(7) . . . . ?
Li21 C213 Li22 C210 -65.2(4) . . . . ?
C214 C213 Li22 C219 -14.6(2) . . . . ?
C218 C213 Li22 C219 -161.5(5) . . . . ?
Li21 C213 Li22 C219 118.1(3) . . . . ?
C26 C21 Li22 N23 116.8(5) . . . . ?
C22 C21 Li22 N23 -22.6(8) . . . . ?
Li21 C21 Li22 N23 -106.0(6) . . . . ?
C26 C21 Li22 N22 -4.9(4) . . . . ?
C22 C21 Li22 N22 -144.4(4) . . . . ?
Li21 C21 Li22 N22 132.2(4) . . . . ?
C26 C21 Li22 C213 -137.9(4) . . . . ?
C22 C21 Li22 C213 82.6(6) . . . . ?
Li21 C21 Li22 C213 -0.8(4) . . . . ?
C26 C21 Li22 Li21 -137.1(4) . . . . ?
C22 C21 Li22 Li21 83.4(5) . . . . ?
C26 C21 Li22 C210 -18.2(3) . . . . ?
C22 C21 Li22 C210 -157.7(5) . . . . ?
Li21 C21 Li22 C210 118.9(3) . . . . ?
C26 C21 Li22 C219 156.0(4) . . . . ?
C22 C21 Li22 C219 16.5(7) . . . . ?
Li21 C21 Li22 C219 -66.9(4) . . . . ?
N21 Li21 Li22 N23 61.8(7) . . . . ?
N24 Li21 Li22 N23 -119.7(5) . . . . ?
C21 Li21 Li22 N23 119.2(5) . . . . ?
C213 Li21 Li22 N23 -59.9(4) . . . . ?
C222 Li21 Li22 N23 -109.0(5) . . . . ?
C27 Li21 Li22 N23 71.2(5) . . . . ?
N21 Li21 Li22 N22 -118.4(5) . . . . ?
N24 Li21 Li22 N22 60.0(7) . . . . ?
C21 Li21 Li22 N22 -61.1(4) . . . . ?
C213 Li21 Li22 N22 119.8(5) . . . . ?
C222 Li21 Li22 N22 70.7(5) . . . . ?
C27 Li21 Li22 N22 -109.0(5) . . . . ?
N21 Li21 Li22 C213 121.7(5) . . . . ?
N24 Li21 Li22 C213 -59.8(4) . . . . ?
C21 Li21 Li22 C213 179.1(4) . . . . ?
C222 Li21 Li22 C213 -49.1(2) . . . . ?
C27 Li21 Li22 C213 131.2(3) . . . . ?
N21 Li21 Li22 C21 -57.4(4) . . . . ?
N24 Li21 Li22 C21 121.1(5) . . . . ?
C213 Li21 Li22 C21 -179.1(4) . . . . ?
C222 Li21 Li22 C21 131.8(3) . . . . ?
C27 Li21 Li22 C21 -48.0(3) . . . . ?
N21 Li21 Li22 C210 -105.5(5) . . . . ?
N24 Li21 Li22 C210 72.9(5) . . . . ?
C21 Li21 Li22 C210 -48.2(2) . . . . ?
C213 Li21 Li22 C210 132.7(4) . . . . ?
C222 Li21 Li22 C210 83.6(3) . . . . ?
C27 Li21 Li22 C210 -96.1(3) . . . . ?
N21 Li21 Li22 C219 72.8(5) . . . . ?
N24 Li21 Li22 C219 -108.7(4) . . . . ?
C21 Li21 Li22 C219 130.2(4) . . . . ?
C213 Li21 Li22 C219 -48.9(2) . . . . ?
C222 Li21 Li22 C219 -98.0(3) . . . . ?
C27 Li21 Li22 C219 82.2(3) . . . . ?
N22 C210 Li22 N23 38.7(6) . . . . ?
C26 C210 Li22 N23 -98.6(7) . . . . ?
C26 C210 Li22 N22 -137.2(5) . . . . ?
N22 C210 Li22 C213 -110.1(6) . . . . ?
C26 C210 Li22 C213 112.7(5) . . . . ?
N22 C210 Li22 C21 154.5(4) . . . . ?
C26 C210 Li22 C21 17.3(2) . . . . ?
N22 C210 Li22 Li21 -159.2(5) . . . . ?
C26 C210 Li22 Li21 63.6(4) . . . . ?
N22 C210 Li22 C219 39(4) . . . . ?
C26 C210 Li22 C219 -99(4) . . . . ?
C214 C219 Li22 N23 -136.9(4) . . . . ?
N23 C219 Li22 N22 34.0(6) . . . . ?
C214 C219 Li22 N22 -102.9(7) . . . . ?
N23 C219 Li22 C213 150.5(4) . . . . ?
C214 C219 Li22 C213 13.7(2) . . . . ?
N23 C219 Li22 C21 -112.6(5) . . . . ?
C214 C219 Li22 C21 110.5(5) . . . . ?
N23 C219 Li22 Li21 -162.1(5) . . . . ?
C214 C219 Li22 Li21 61.0(3) . . . . ?
N23 C219 Li22 C210 0(4) . . . . ?
C214 C219 Li22 C210 -137(4) . . . . ?
C36 C31 C32 C33 -0.4(2) . . . . ?
Li31 C31 C32 C33 -153.6(3) . . . . ?
Li32 C31 C32 C33 138.8(5) . . . . ?
C36 C31 C32 C37 -177.6(4) . . . . ?
Li31 C31 C32 C37 29.2(3) . . . . ?
Li32 C31 C32 C37 -38.4(5) . . . . ?
C31 C32 C33 C34 -0.2(2) . . . . ?
C37 C32 C33 C34 176.9(4) . . . . ?
C32 C33 C34 C35 0.0(4) . . . . ?
C33 C34 C35 C36 1.0(6) . . . . ?
C34 C35 C36 C31 -1.7(6) . . . . ?
C34 C35 C36 C310 178.3(4) . . . . ?
C32 C31 C36 C35 1.4(4) . . . . ?
Li31 C31 C36 C35 142.1(5) . . . . ?
Li32 C31 C36 C35 -150.8(4) . . . . ?
C32 C31 C36 C310 -178.6(3) . . . . ?
Li31 C31 C36 C310 -37.9(6) . . . . ?
Li32 C31 C36 C310 29.2(4) . . . . ?
C38 N31 C37 C32 -67.0(5) . . . . ?
C39 N31 C37 C32 172.8(4) . . . . ?
Li31 N31 C37 C32 48.6(4) . . . . ?
C33 C32 C37 N31 123.7(3) . . . . ?
C31 C32 C37 N31 -59.0(5) . . . . ?
C311 N32 C310 C36 -66.1(5) . . . . ?
C312 N32 C310 C36 172.9(4) . . . . ?
Li32 N32 C310 C36 47.1(4) . . . . ?
C35 C36 C310 N32 122.4(4) . . . . ?
C31 C36 C310 N32 -57.6(5) . . . . ?
C38 N31 Li31 N31 -44.1(3) . . . 2_756 ?
C39 N31 Li31 N31 82.2(4) . . . 2_756 ?
C37 N31 Li31 N31 -160.0(3) . . . 2_756 ?
C38 N31 Li31 C31 -150.4(6) . . . 2_756 ?
C39 N31 Li31 C31 -24.0(8) . . . 2_756 ?
C37 N31 Li31 C31 93.8(6) . . . 2_756 ?
C38 N31 Li31 C31 89.8(4) . . . . ?
C39 N31 Li31 C31 -143.8(3) . . . . ?
C37 N31 Li31 C31 -26.0(3) . . . . ?
C38 N31 Li31 Li32 135.9(3) . . . . ?
C39 N31 Li31 Li32 -97.8(4) . . . . ?
C37 N31 Li31 Li32 20.0(3) . . . . ?
C36 C31 Li31 N31 -144.4(4) . . . . ?
C32 C31 Li31 N31 -0.3(3) . . . . ?
Li32 C31 Li31 N31 134.6(2) . . . . ?
C36 C31 Li31 N31 -27.2(9) . . . 2_756 ?
C32 C31 Li31 N31 116.9(5) . . . 2_756 ?
Li32 C31 Li31 N31 -108.2(6) . . . 2_756 ?
C36 C31 Li31 C31 81.0(5) . . . 2_756 ?
C32 C31 Li31 C31 -134.9(2) . . . 2_756 ?
Li32 C31 Li31 C31 -0.002(1) . . . 2_756 ?
C36 C31 Li31 Li32 81.1(5) . . . . ?
C32 C31 Li31 Li32 -134.9(2) . . . . ?
C311 N32 Li32 N32 -44.9(3) . . . 2_756 ?
C312 N32 Li32 N32 81.1(4) . . . 2_756 ?
C310 N32 Li32 N32 -159.6(3) . . . 2_756 ?
C311 N32 Li32 C31 -152.4(5) . . . 2_756 ?
C312 N32 Li32 C31 -26.4(8) . . . 2_756 ?
C310 N32 Li32 C31 92.9(6) . . . 2_756 ?
C311 N32 Li32 C31 89.7(4) . . . . ?
C312 N32 Li32 C31 -144.4(4) . . . . ?
C310 N32 Li32 C31 -25.1(3) . . . . ?
C311 N32 Li32 Li31 135.1(3) . . . . ?
C312 N32 Li32 Li31 -98.9(4) . . . . ?
C310 N32 Li32 Li31 20.4(3) . . . . ?
C36 C31 Li32 N32 117.9(5) . . . 2_756 ?
C32 C31 Li32 N32 -24.9(9) . . . 2_756 ?
Li31 C31 Li32 N32 -106.8(5) . . . 2_756 ?
C36 C31 Li32 N32 -1.0(3) . . . . ?
C32 C31 Li32 N32 -143.8(4) . . . . ?
Li31 C31 Li32 N32 134.3(2) . . . . ?
C36 C31 Li32 C31 -135.3(3) . . . 2_756 ?
C32 C31 Li32 C31 81.9(4) . . . 2_756 ?
Li31 C31 Li32 C31 0.002(1) . . . 2_756 ?
C36 C31 Li32 Li31 -135.3(3) . . . . ?
C32 C31 Li32 Li31 81.9(4) . . . . ?
N31 Li31 Li32 N32 62.59(14) . . . 2_756 ?
N31 Li31 Li32 N32 -117.41(14) 2_756 . . 2_756 ?
C31 Li31 Li32 N32 -58.55(16) 2_756 . . 2_756 ?
C31 Li31 Li32 N32 121.45(16) . . . 2_756 ?
N31 Li31 Li32 N32 -117.41(14) . . . . ?
N31 Li31 Li32 N32 62.59(14) 2_756 . . . ?
C31 Li31 Li32 N32 121.44(16) 2_756 . . . ?
C31 Li31 Li32 N32 -58.55(16) . . . . ?
N31 Li31 Li32 C31 121.14(16) . . . 2_756 ?
N31 Li31 Li32 C31 -58.86(16) 2_756 . . 2_756 ?
C31 Li31 Li32 C31 180.002(1) . . . 2_756 ?
N31 Li31 Li32 C31 -58.86(16) . . . . ?
N31 Li31 Li32 C31 121.14(16) 2_756 . . . ?
C31 Li31 Li32 C31 179.998(1) 2_756 . . . ?
C46 C41 C42 C43 -0.5(2) . . . . ?
Li42 C41 C42 C43 138.1(5) . . . . ?
Li41 C41 C42 C43 -152.7(3) . . . . ?
C46 C41 C42 C47 -177.7(4) . . . . ?
Li42 C41 C42 C47 -39.2(6) . . . . ?
Li41 C41 C42 C47 30.0(4) . . . . ?
C41 C42 C43 C44 -0.2(2) . . . . ?
C47 C42 C43 C44 177.0(4) . . . . ?
C42 C43 C44 C45 -0.1(5) . . . . ?
C43 C44 C45 C46 1.0(6) . . . . ?
C44 C45 C46 C41 -1.7(6) . . . . ?
C44 C45 C46 C410 178.6(4) . . . . ?
C42 C41 C46 C45 1.4(4) . . . . ?
Li42 C41 C46 C45 -150.1(4) . . . . ?
Li41 C41 C46 C45 141.4(5) . . . . ?
C42 C41 C46 C410 -178.9(3) . . . . ?
Li42 C41 C46 C410 29.7(4) . . . . ?
Li41 C41 C46 C410 -38.8(7) . . . . ?
C49 N41 C47 C42 170.3(4) . . . . ?
C48 N41 C47 C42 -68.8(5) . . . . ?
Li41 N41 C47 C42 45.0(4) . . . . ?
C43 C42 C47 N41 126.5(3) . . . . ?
C41 C42 C47 N41 -56.2(5) . . . . ?
C412 N42 C410 C46 169.9(4) . . . . ?
C411 N42 C410 C46 -68.5(5) . . . . ?
Li42 N42 C410 C46 46.5(4) . . . . ?
C412 N42 C410 Li42 123.4(4) . . . . ?
C411 N42 C410 Li42 -114.9(4) . . . . ?
C45 C46 C410 N42 122.1(4) . . . . ?
C41 C46 C410 N42 -57.7(5) . . . . ?
C45 C46 C410 Li42 156.5(4) . . . . ?
C41 C46 C410 Li42 -23.3(4) . . . . ?
C49 N41 Li41 N41 83.9(4) . . . 2_655 ?
C48 N41 Li41 N41 -41.1(3) . . . 2_655 ?
C47 N41 Li41 N41 -156.1(3) . . . 2_655 ?
C49 N41 Li41 C41 -143.1(4) . . . . ?
C48 N41 Li41 C41 91.8(4) . . . . ?
C47 N41 Li41 C41 -23.2(3) . . . . ?
C49 N41 Li41 C41 -25.9(8) . . . 2_655 ?
C48 N41 Li41 C41 -150.9(6) . . . 2_655 ?
C47 N41 Li41 C41 94.1(6) . . . 2_655 ?
C49 N41 Li41 Li42 -96.1(4) . . . . ?
C48 N41 Li41 Li42 138.9(3) . . . . ?
C47 N41 Li41 Li42 23.9(3) . . . . ?
C46 C41 Li41 N41 -145.9(4) . . . . ?
C42 C41 Li41 N41 -2.6(3) . . . . ?
Li42 C41 Li41 N41 131.4(2) . . . . ?
C46 C41 Li41 N41 -22.9(9) . . . 2_655 ?
C42 C41 Li41 N41 120.5(6) . . . 2_655 ?
Li42 C41 Li41 N41 -105.5(6) . . . 2_655 ?
C46 C41 Li41 C41 82.6(5) . . . 2_655 ?
C42 C41 Li41 C41 -134.0(2) . . . 2_655 ?
Li42 C41 Li41 C41 0.0 . . . 2_655 ?
C46 C41 Li41 Li42 82.6(5) . . . . ?
C42 C41 Li41 Li42 -134.0(2) . . . . ?
C412 N42 Li42 N42 83.9(4) . . . 2_655 ?
C411 N42 Li42 N42 -43.3(3) . . . 2_655 ?
C410 N42 Li42 N42 -157.6(3) . . . 2_655 ?
C412 N42 Li42 C41 -142.9(4) . . . . ?
C411 N42 Li42 C41 89.9(4) . . . . ?
C410 N42 Li42 C41 -24.4(3) . . . . ?
C412 N42 Li42 C41 -24.7(8) . . . 2_655 ?
C411 N42 Li42 C41 -151.8(5) . . . 2_655 ?
C410 N42 Li42 C41 93.8(6) . . . 2_655 ?
C412 N42 Li42 Li41 -96.1(4) . . . . ?
C411 N42 Li42 Li41 136.7(3) . . . . ?
C410 N42 Li42 Li41 22.4(3) . . . . ?
C412 N42 Li42 C410 -118.5(5) . . . . ?
C411 N42 Li42 C410 114.3(4) . . . . ?
C412 N42 Li42 C410 64.4(6) . . . 2_655 ?
C411 N42 Li42 C410 -62.8(4) . . . 2_655 ?
C410 N42 Li42 C410 -177.1(2) . . . 2_655 ?
C46 C41 Li42 N42 -1.6(3) . . . . ?
C42 C41 Li42 N42 -143.6(4) . . . . ?
Li41 C41 Li42 N42 132.7(2) . . . . ?
C46 C41 Li42 N42 118.8(6) . . . 2_655 ?
C42 C41 Li42 N42 -23.2(9) . . . 2_655 ?
Li41 C41 Li42 N42 -106.9(5) . . . 2_655 ?
C46 C41 Li42 C41 -134.2(3) . . . 2_655 ?
C42 C41 Li42 C41 83.7(4) . . . 2_655 ?
Li41 C41 Li42 C41 0.0 . . . 2_655 ?
C46 C41 Li42 Li41 -134.2(3) . . . . ?
C42 C41 Li42 Li41 83.7(4) . . . . ?
C46 C41 Li42 C410 -16.3(2) . . . . ?
C42 C41 Li42 C410 -158.4(5) . . . . ?
Li41 C41 Li42 C410 117.91(18) . . . . ?
C46 C41 Li42 C410 158.8(4) . . . 2_655 ?
C42 C41 Li42 C410 16.7(8) . . . 2_655 ?
Li41 C41 Li42 C410 -67.0(4) . . . 2_655 ?
N41 Li41 Li42 N42 -122.10(15) . . . . ?
N41 Li41 Li42 N42 57.90(15) 2_655 . . . ?
C41 Li41 Li42 N42 -60.78(17) . . . . ?
C41 Li41 Li42 N42 119.22(17) 2_655 . . . ?
N41 Li41 Li42 N42 57.90(15) . . . 2_655 ?
N41 Li41 Li42 N42 -122.10(15) 2_655 . . 2_655 ?
C41 Li41 Li42 N42 119.22(17) . . . 2_655 ?
C41 Li41 Li42 N42 -60.77(17) 2_655 . . 2_655 ?
N41 Li41 Li42 C41 -61.33(16) . . . . ?
N41 Li41 Li42 C41 118.67(16) 2_655 . . . ?
C41 Li41 Li42 C41 180.0 2_655 . . . ?
N41 Li41 Li42 C41 118.67(16) . . . 2_655 ?
N41 Li41 Li42 C41 -61.33(16) 2_655 . . 2_655 ?
C41 Li41 Li42 C41 180.000(1) . . . 2_655 ?
N41 Li41 Li42 C410 -110.49(14) . . . . ?
N41 Li41 Li42 C410 69.51(14) 2_655 . . . ?
C41 Li41 Li42 C410 -49.16(16) . . . . ?
C41 Li41 Li42 C410 130.84(16) 2_655 . . . ?
N41 Li41 Li42 C410 69.52(14) . . . 2_655 ?
N41 Li41 Li42 C410 -110.48(14) 2_655 . . 2_655 ?
C41 Li41 Li42 C410 130.85(16) . . . 2_655 ?
C41 Li41 Li42 C410 -49.15(16) 2_655 . . 2_655 ?
C46 C410 Li42 N42 -135.8(4) . . . . ?
N42 C410 Li42 N42 35.1(5) . . . 2_655 ?
C46 C410 Li42 N42 -100.8(3) . . . 2_655 ?
N42 C410 Li42 C41 151.2(4) . . . . ?
C46 C410 Li42 C41 15.4(2) . . . . ?
N42 C410 Li42 C41 -111.0(4) . . . 2_655 ?
C46 C410 Li42 C41 113.2(5) . . . 2_655 ?
N42 C410 Li42 Li41 -161.3(2) . . . . ?
C46 C410 Li42 Li41 62.9(2) . . . . ?
N42 C410 Li42 C410 18.7(2) . . . 2_655 ?
C46 C410 Li42 C410 -117.1(2) . . . 2_655 ?
